data_7716332
loop_
_publ_author_name
'Docker, Andrew'
'Tse, Yuen Cheong'
'Tay, Hui Min'
'Zhang, Zongyao'
'Beer, Paul D.'

_publ_section_title
;
 Ammonium halide selective ion pair recognition and extraction with a
 chalcogen bonding heteroditopic receptor.
;
_journal_issue 26
_journal_name_full 'Dalton transactions (Cambridge, England : 2003)'
_journal_page_first 11141
_journal_page_last 11146
_journal_paper_doi 10.1039/d4dt01376j
_journal_volume 53
_journal_year 2024
_chemical_formula_sum 'C54 H49 Br Cl12 F10 N8 O12 Te2'
_chemical_formula_weight 1952.52
_space_group_crystal_system triclinic
_space_group_IT_number 2
_space_group_name_Hall '-P 1'
_space_group_name_H-M_alt 'P -1'
_atom_sites_solution_hydrogens mixed
_audit_creation_method SHELXL-2014/7
_audit_update_record
;
2022-03-02 deposited with the CCDC.	2024-06-06 downloaded from the CCDC.
;
_cell_angle_alpha 85.749(2)
_cell_angle_beta 89.525(2)
_cell_angle_gamma 68.431(2)
_cell_formula_units_Z 4
_cell_length_a 17.2868(4)
_cell_length_b 20.8341(5)
_cell_length_c 25.0337(5)
_cell_measurement_reflns_used 80735
_cell_measurement_temperature 150(2)
_cell_measurement_theta_max 76.3400
_cell_measurement_theta_min 4.0040
_cell_volume 8359.9(3)
_computing_cell_refinement 'CrysAlisPro 1.171.41.81a (Rigaku OD, 2020)'
_computing_data_collection 'CrysAlisPro 1.171.41.81a (Rigaku OD, 2020)'
_computing_data_reduction 'CrysAlisPro 1.171.41.81a (Rigaku OD, 2020)'
_computing_structure_refinement 'SHELXL-2014/7 (Sheldrick, 2014)'
_diffrn_ambient_temperature 150(2)
_diffrn_detector_area_resol_mean 10.5035
_diffrn_measured_fraction_theta_full 0.999
_diffrn_measured_fraction_theta_max 0.987
_diffrn_measurement_device_type 'SuperNova, Dual, Cu at home/near, Atlas'
_diffrn_measurement_method '\w scans'
_diffrn_radiation_type CuK\a
_diffrn_radiation_wavelength 1.54184
_diffrn_reflns_av_R_equivalents 0.0633
_diffrn_reflns_av_unetI/netI 0.0379
_diffrn_reflns_Laue_measured_fraction_full 0.999
_diffrn_reflns_Laue_measured_fraction_max 0.987
_diffrn_reflns_limit_h_max 21
_diffrn_reflns_limit_h_min -21
_diffrn_reflns_limit_k_max 26
_diffrn_reflns_limit_k_min -26
_diffrn_reflns_limit_l_max 30
_diffrn_reflns_limit_l_min -31
_diffrn_reflns_number 191943
_diffrn_reflns_point_group_measured_fraction_full 0.999
_diffrn_reflns_point_group_measured_fraction_max 0.987
_diffrn_reflns_theta_full 67.684
_diffrn_reflns_theta_max 76.468
_diffrn_reflns_theta_min 3.542
_diffrn_source 'micro-focus sealed X-ray tube'
_exptl_absorpt_coefficient_mu 10.267
_exptl_absorpt_correction_T_max 0.13143
_exptl_absorpt_correction_T_min 0.03628
_exptl_absorpt_correction_type sphere
_exptl_absorpt_process_details
; 
CrysAlisPro 1.171.41.81a (Rigaku Oxford Diffraction, 2020) 
Spherical absorption correction 
using equivalent radius and absorption coefficient. 
Empirical absorption correction using spherical harmonics, 
implemented in SCALE3 ABSPACK scaling algorithm. 
;
_exptl_crystal_colour yellow
_exptl_crystal_density_diffrn 1.551
_exptl_crystal_description sphere
_exptl_crystal_F_000 3832
_exptl_crystal_size_max 0.400
_exptl_crystal_size_mid 0.400
_exptl_crystal_size_min 0.400
_exptl_crystal_size_rad 0.400
_refine_diff_density_max 1.989
_refine_diff_density_min -1.377
_refine_diff_density_rms 0.122
_refine_ls_extinction_method none
_refine_ls_goodness_of_fit_ref 0.862
_refine_ls_hydrogen_treatment constr
_refine_ls_matrix_type full
_refine_ls_number_parameters 1783
_refine_ls_number_reflns 34679
_refine_ls_number_restraints 20
_refine_ls_restrained_S_all 0.862
_refine_ls_R_factor_all 0.0658
_refine_ls_R_factor_gt 0.0586
_refine_ls_shift/su_max 0.002
_refine_ls_shift/su_mean 0.000
_refine_ls_structure_factor_coef Fsqd
_refine_ls_weighting_details 'w=1/[\s^2^(Fo^2^)+(0.2000P)^2^] where P=(Fo^2^+2Fc^2^)/3'
_refine_ls_weighting_scheme calc
_refine_ls_wR_factor_gt 0.1837
_refine_ls_wR_factor_ref 0.2026
_reflns_Friedel_coverage 0.000
_reflns_number_gt 29329
_reflns_number_total 34679
_reflns_threshold_expression 'I > 2\s(I)'
_cod_data_source_file d4dt01376j2.cif
_cod_data_source_block 001zy21_sq
_cod_depositor_comments 'Adding full bibliography for 7716332.cif.'
_cod_database_code 7716332
_shelx_shelxl_version_number 2014/7
_shelx_space_group_comment
; 
The symmetry employed for this shelxl refinement is uniquely defined 
by the following loop, which should always be used as a source of 
symmetry information in preference to the above space-group names. 
They are only intended as comments. 
;
_shelx_estimated_absorpt_t_min 0.105
_shelx_estimated_absorpt_t_max 0.105

loop_
_space_group_symop_operation_xyz
'x, y, z'
'-x, -y, -z'

loop_
_atom_site_label
_atom_site_type_symbol
_atom_site_fract_x
_atom_site_fract_y
_atom_site_fract_z
_atom_site_U_iso_or_equiv
_atom_site_adp_type
_atom_site_occupancy
_atom_site_site_symmetry_order
_atom_site_calc_flag
_atom_site_refinement_flags_posn
_atom_site_refinement_flags_adp
_atom_site_refinement_flags_occupancy
_atom_site_disorder_assembly
_atom_site_disorder_group
Br1 Br 0.76652(3) 0.42522(2) 0.04137(2) 0.05855(11) Uani 1 1 d . . . . .
Br2 Br 0.70762(4) 1.00482(3) 0.55287(2) 0.06725(13) Uani 1 1 d . . . . .
C1 C 0.9771(4) 0.2296(3) 0.2398(2) 0.0694(12) Uani 1 1 d . . . . .
C2 C 0.9540(5) 0.2484(4) 0.2903(2) 0.0822(16) Uani 1 1 d . . . . .
C3 C 0.9853(7) 0.2920(5) 0.3144(3) 0.104(3) Uani 1 1 d . . . . .
C4 C 1.0419(7) 0.3149(5) 0.2872(4) 0.108(3) Uani 1 1 d . . . . .
C5 C 1.0642(5) 0.2977(4) 0.2368(3) 0.097(2) Uani 1 1 d . . . . .
C6 C 1.0326(4) 0.2536(3) 0.2129(3) 0.0753(14) Uani 1 1 d . . . . .
C7 C 0.9008(3) 0.1928(2) 0.17042(18) 0.0569(9) Uani 1 1 d . . . . .
C8 C 0.8913(3) 0.1306(2) 0.16876(18) 0.0577(9) Uani 1 1 d . . . . .
C9 C 0.8435(3) 0.1067(2) 0.13165(19) 0.0577(9) Uani 1 1 d . . . . .
C10 C 0.8088(3) 0.0586(3) 0.1514(2) 0.0639(10) Uani 1 1 d . . . . .
H10 H 0.8144 0.0427 0.1883 0.077 Uiso 1 1 calc R U . . .
C11 C 0.7662(3) 0.0350(3) 0.1159(2) 0.0650(11) Uani 1 1 d . . . . .
C12 C 0.7580(3) 0.0556(3) 0.0620(2) 0.0648(11) Uani 1 1 d . . . . .
H12 H 0.7282 0.0383 0.0389 0.078 Uiso 1 1 calc R U . . .
C13 C 0.7938(3) 0.1022(2) 0.0417(2) 0.0590(9) Uani 1 1 d . . . . .
C14 C 0.8360(3) 0.1275(2) 0.07662(19) 0.0568(9) Uani 1 1 d . . . . .
H14 H 0.8603 0.1594 0.0630 0.068 Uiso 1 1 calc R U . . .
C15 C 0.7906(3) 0.1190(2) -0.0163(2) 0.0574(9) Uani 1 1 d . . . . .
C16 C 0.7816(3) 0.1790(2) -0.04695(18) 0.0530(8) Uani 1 1 d . . . . .
C17 C 0.7667(3) 0.2032(3) -0.14722(19) 0.0604(10) Uani 1 1 d . . . . .
C18 C 0.8212(3) 0.2342(3) -0.16564(19) 0.0653(11) Uani 1 1 d . . . . .
C19 C 0.8044(4) 0.2755(3) -0.2135(2) 0.0789(15) Uani 1 1 d . . . . .
C20 C 0.7339(4) 0.2854(4) -0.2426(2) 0.0798(15) Uani 1 1 d . . . . .
C21 C 0.6804(4) 0.2538(3) -0.2256(2) 0.0764(14) Uani 1 1 d . . . . .
C22 C 0.6960(3) 0.2129(3) -0.1776(2) 0.0685(12) Uani 1 1 d . . . . .
C23 C 0.7351(3) 0.3114(2) 0.15386(16) 0.0517(8) Uani 1 1 d . . . . .
C24 C 0.6839(2) 0.2775(2) 0.13726(16) 0.0497(8) Uani 1 1 d . . . . .
H24 H 0.7007 0.2472 0.1092 0.060 Uiso 1 1 calc R U . . .
C25 C 0.6088(2) 0.2884(2) 0.16202(15) 0.0486(7) Uani 1 1 d . . . . .
C26 C 0.5821(3) 0.3351(2) 0.20215(16) 0.0503(8) Uani 1 1 d . . . . .
C27 C 0.6313(3) 0.3706(2) 0.21719(17) 0.0546(8) Uani 1 1 d . . . . .
H27 H 0.6132 0.4029 0.2437 0.065 Uiso 1 1 calc R U . . .
C28 C 0.7084(3) 0.3580(2) 0.19261(18) 0.0550(8) Uani 1 1 d . . . . .
H28 H 0.7426 0.3819 0.2029 0.066 Uiso 1 1 calc R U . . .
C29 C 0.5774(3) 0.2078(2) 0.11044(17) 0.0541(8) Uani 1 1 d . . . . .
H29A H 0.6341 0.1730 0.1174 0.065 Uiso 1 1 calc R U . . .
H29B H 0.5757 0.2321 0.0747 0.065 Uiso 1 1 calc R U . . .
C30 C 0.5142(3) 0.1738(2) 0.1131(2) 0.0615(10) Uani 1 1 d . . . . .
H30A H 0.5278 0.1379 0.0871 0.074 Uiso 1 1 calc R U . . .
H30B H 0.5150 0.1513 0.1494 0.074 Uiso 1 1 calc R U . . .
C31 C 0.3668(3) 0.2041(3) 0.1165(2) 0.0672(11) Uani 1 1 d . . . . .
H31A H 0.3789 0.1566 0.1060 0.081 Uiso 1 1 calc R U . . .
H31B H 0.3161 0.2351 0.0965 0.081 Uiso 1 1 calc R U . . .
C32 C 0.3495(4) 0.2058(3) 0.1758(2) 0.0721(12) Uani 1 1 d . . . . .
H32A H 0.3051 0.1876 0.1842 0.086 Uiso 1 1 calc R U . . .
H32B H 0.4003 0.1766 0.1966 0.086 Uiso 1 1 calc R U . . .
C33 C 0.3134(4) 0.2794(3) 0.2454(2) 0.0708(12) Uani 1 1 d . . . . .
H33A H 0.3671 0.2555 0.2649 0.085 Uiso 1 1 calc R U . . .
H33B H 0.2738 0.2576 0.2581 0.085 Uiso 1 1 calc R U . . .
C34 C 0.2792(3) 0.3563(3) 0.2552(2) 0.0716(12) Uani 1 1 d . . . . .
H34A H 0.2274 0.3799 0.2337 0.086 Uiso 1 1 calc R U . . .
H34B H 0.2653 0.3616 0.2935 0.086 Uiso 1 1 calc R U . . .
C35 C 0.3965(3) 0.3816(3) 0.28282(18) 0.0591(9) Uani 1 1 d . . . . .
H35A H 0.4144 0.3345 0.3011 0.071 Uiso 1 1 calc R U . . .
H35B H 0.3708 0.4154 0.3097 0.071 Uiso 1 1 calc R U . . .
C36 C 0.4700(3) 0.3938(2) 0.25960(17) 0.0540(8) Uani 1 1 d . . . . .
H36A H 0.4523 0.4396 0.2392 0.065 Uiso 1 1 calc R U . . .
H36B H 0.5096 0.3924 0.2884 0.065 Uiso 1 1 calc R U . . .
C37 C 0.6363(2) 0.3059(2) -0.01299(15) 0.0476(7) Uani 1 1 d . . . . .
C38 C 0.5981(2) 0.3609(2) 0.01857(15) 0.0470(7) Uani 1 1 d . . . . .
H38 H 0.6299 0.3834 0.0345 0.056 Uiso 1 1 calc R U . . .
C39 C 0.5134(2) 0.3822(2) 0.02646(16) 0.0497(8) Uani 1 1 d . . . . .
C40 C 0.4661(2) 0.3480(2) 0.00320(16) 0.0500(8) Uani 1 1 d . . . . .
C41 C 0.5056(3) 0.2925(2) -0.02715(17) 0.0538(8) Uani 1 1 d . . . . .
H41 H 0.4748 0.2686 -0.0423 0.065 Uiso 1 1 calc R U . . .
C42 C 0.5917(3) 0.2719(2) -0.03536(17) 0.0542(8) Uani 1 1 d . . . . .
H42 H 0.6190 0.2342 -0.0565 0.065 Uiso 1 1 calc R U . . .
C43 C 0.5066(3) 0.4757(2) 0.07960(17) 0.0528(8) Uani 1 1 d . . . . .
H43A H 0.5359 0.4951 0.0527 0.063 Uiso 1 1 calc R U . . .
H43B H 0.5469 0.4474 0.1079 0.063 Uiso 1 1 calc R U . . .
C44 C 0.4357(3) 0.5326(2) 0.10317(18) 0.0569(9) Uani 1 1 d . . . . .
H44A H 0.4562 0.5664 0.1179 0.068 Uiso 1 1 calc R U . . .
H44B H 0.3927 0.5573 0.0752 0.068 Uiso 1 1 calc R U . . .
C45 C 0.3232(3) 0.5465(3) 0.16208(19) 0.0609(10) Uani 1 1 d . . . . .
H45A H 0.3251 0.5932 0.1637 0.073 Uiso 1 1 calc R U . . .
H45B H 0.3139 0.5300 0.1988 0.073 Uiso 1 1 calc R U . . .
C46 C 0.2505(3) 0.5520(3) 0.1267(2) 0.0640(10) Uani 1 1 d . . . . .
H46A H 0.1996 0.5890 0.1381 0.077 Uiso 1 1 calc R U . . .
H46B H 0.2612 0.5641 0.0891 0.077 Uiso 1 1 calc R U . . .
C47 C 0.1723(3) 0.4904(3) 0.0955(2) 0.0634(10) Uani 1 1 d . . . . .
H47A H 0.1793 0.5098 0.0592 0.076 Uiso 1 1 calc R U . . .
H47B H 0.1183 0.5204 0.1093 0.076 Uiso 1 1 calc R U . . .
C48 C 0.1740(3) 0.4179(3) 0.0929(2) 0.0654(11) Uani 1 1 d . . . . .
H48A H 0.1704 0.3985 0.1297 0.078 Uiso 1 1 calc R U . . .
H48B H 0.1244 0.4199 0.0724 0.078 Uiso 1 1 calc R U . . .
C49 C 0.2457(3) 0.3828(3) 0.01130(17) 0.0558(9) Uani 1 1 d . . . . .
H49A H 0.2302 0.4326 0.0001 0.067 Uiso 1 1 calc R U . . .
H49B H 0.2047 0.3664 -0.0045 0.067 Uiso 1 1 calc R U . . .
C50 C 0.3324(3) 0.3418(3) -0.00698(18) 0.0574(9) Uani 1 1 d . . . . .
H50A H 0.3504 0.2928 0.0073 0.069 Uiso 1 1 calc R U . . .
H50B H 0.3343 0.3437 -0.0466 0.069 Uiso 1 1 calc R U . . .
C51 C 0.4823(4) 0.1116(3) 0.7800(2) 0.0682(11) Uani 1 1 d . . . . .
C52 C 0.4764(4) 0.0515(3) 0.8035(2) 0.0753(13) Uani 1 1 d . . . . .
C53 C 0.4332(4) 0.0191(3) 0.7772(2) 0.0713(13) Uani 1 1 d . . . . .
C54 C 0.3948(4) 0.0464(3) 0.7285(2) 0.0746(14) Uani 1 1 d . . . . .
C55 C 0.4008(4) 0.1068(3) 0.7059(2) 0.0673(11) Uani 1 1 d . . . . .
C56 C 0.4437(3) 0.1399(2) 0.73111(18) 0.0575(9) Uani 1 1 d . . . . .
C57 C 0.4989(3) 0.2071(2) 0.66435(17) 0.0549(8) Uani 1 1 d . . . . .
C58 C 0.4815(3) 0.2775(2) 0.65765(17) 0.0562(9) Uani 1 1 d . . . . .
C59 C 0.5160(3) 0.3175(2) 0.62010(17) 0.0574(9) Uani 1 1 d . . . . .
C60 C 0.5281(3) 0.3042(2) 0.56614(18) 0.0557(9) Uani 1 1 d . . . . .
H60 H 0.5139 0.2683 0.5530 0.067 Uiso 1 1 calc R U . . .
C61 C 0.5607(3) 0.3427(2) 0.53111(18) 0.0560(9) Uani 1 1 d . . . . .
C62 C 0.5807(3) 0.3962(2) 0.55011(18) 0.0603(10) Uani 1 1 d . . . . .
H62 H 0.6023 0.4234 0.5268 0.072 Uiso 1 1 calc R U . . .
C63 C 0.5683(3) 0.4087(2) 0.60370(19) 0.0600(9) Uani 1 1 d . . . . .
C64 C 0.5347(3) 0.3714(2) 0.63864(18) 0.0608(10) Uani 1 1 d . . . . .
H64 H 0.5246 0.3827 0.6748 0.073 Uiso 1 1 calc R U . . .
C65 C 0.5705(3) 0.3305(2) 0.47422(17) 0.0542(8) Uani 1 1 d . . . . .
C66 C 0.5982(3) 0.2680(2) 0.44964(16) 0.0545(8) Uani 1 1 d . . . . .
C67 C 0.6090(3) 0.2488(2) 0.35195(16) 0.0582(9) Uani 1 1 d . . . . .
C68 C 0.6777(3) 0.2412(3) 0.32113(17) 0.0624(10) Uani 1 1 d . . . . .
C69 C 0.6963(4) 0.1993(3) 0.27943(19) 0.0689(12) Uani 1 1 d . . . . .
C70 C 0.6445(4) 0.1659(3) 0.26662(19) 0.0699(12) Uani 1 1 d . . . . .
C71 C 0.5742(4) 0.1741(3) 0.2960(2) 0.0678(12) Uani 1 1 d . . . . .
C72 C 0.5571(3) 0.2149(3) 0.3396(2) 0.0649(11) Uani 1 1 d . . . . .
C73 C 0.6876(3) 0.1252(2) 0.65791(18) 0.0571(9) Uani 1 1 d . . . . .
C74 C 0.7271(4) 0.0804(3) 0.7016(2) 0.0684(11) Uani 1 1 d . . . . .
H74 H 0.7039 0.0486 0.7169 0.082 Uiso 1 1 calc R U . . .
C75 C 0.8002(4) 0.0815(3) 0.7233(2) 0.0682(11) Uani 1 1 d . . . . .
H75 H 0.8277 0.0495 0.7524 0.082 Uiso 1 1 calc R U . . .
C76 C 0.8330(3) 0.1289(3) 0.70284(18) 0.0613(10) Uani 1 1 d . . . . .
C77 C 0.7930(3) 0.1756(2) 0.65824(18) 0.0590(9) Uani 1 1 d . . . . .
C78 C 0.7219(3) 0.1726(2) 0.63582(18) 0.0567(9) Uani 1 1 d . . . . .
H78 H 0.6960 0.2027 0.6054 0.068 Uiso 1 1 calc R U . . .
C79 C 0.9546(4) 0.0855(3) 0.7603(2) 0.0720(13) Uani 1 1 d . . . . .
H79A H 0.9787 0.0403 0.7446 0.086 Uiso 1 1 calc R U . . .
H79B H 0.9219 0.0802 0.7918 0.086 Uiso 1 1 calc R U . . .
C80 C 1.0216(4) 0.1091(4) 0.7764(2) 0.0766(14) Uani 1 1 d . . . . .
H80A H 0.9967 0.1551 0.7908 0.092 Uiso 1 1 calc R U . . .
H80B H 1.0569 0.0763 0.8050 0.092 Uiso 1 1 calc R U . . .
C81 C 1.1233(4) 0.1522(4) 0.7388(3) 0.0915(19) Uani 1 1 d . . . . .
H81A H 1.1712 0.1368 0.7146 0.110 Uiso 1 1 calc R U . . .
H81B H 1.1452 0.1435 0.7761 0.110 Uiso 1 1 calc R U . . .
C82 C 1.0750(5) 0.2296(4) 0.7268(3) 0.0887(17) Uani 1 1 d . . . . .
H82A H 1.0248 0.2449 0.7490 0.106 Uiso 1 1 calc R U . . .
H82B H 1.1101 0.2560 0.7353 0.106 Uiso 1 1 calc R U . . .
C83 C 1.0008(4) 0.3115(4) 0.6582(3) 0.0817(15) Uani 1 1 d . . . . .
H83A H 1.0312 0.3422 0.6654 0.098 Uiso 1 1 calc R U . . .
H83B H 0.9502 0.3247 0.6801 0.098 Uiso 1 1 calc R U . . .
C84 C 0.9771(4) 0.3196(3) 0.5997(3) 0.0761(13) Uani 1 1 d . . . . .
H84A H 0.9484 0.3695 0.5889 0.091 Uiso 1 1 calc R U . . .
H84B H 1.0285 0.3026 0.5787 0.091 Uiso 1 1 calc R U . . .
C85 C 0.8394(3) 0.3205(3) 0.5973(2) 0.0654(11) Uani 1 1 d . . . . .
H85A H 0.8147 0.3586 0.5692 0.078 Uiso 1 1 calc R U . . .
H85B H 0.8342 0.3407 0.6323 0.078 Uiso 1 1 calc R U . . .
C86 C 0.7939(3) 0.2705(3) 0.59809(19) 0.0614(10) Uani 1 1 d . . . . .
H86A H 0.7338 0.2949 0.6041 0.074 Uiso 1 1 calc R U . . .
H86B H 0.8005 0.2485 0.5638 0.074 Uiso 1 1 calc R U . . .
C87 C 0.7716(3) 0.1604(2) 0.48385(16) 0.0544(8) Uani 1 1 d . . . . .
C88 C 0.8280(3) 0.1070(2) 0.51714(18) 0.0588(9) Uani 1 1 d . . . . .
H88 H 0.8105 0.0739 0.5365 0.071 Uiso 1 1 calc R U . . .
C89 C 0.9093(3) 0.1029(3) 0.52159(19) 0.0630(10) Uani 1 1 d . . . . .
C90 C 0.9355(3) 0.1520(3) 0.49364(18) 0.0606(10) Uani 1 1 d . . . . .
C91 C 0.8796(3) 0.2047(3) 0.46058(19) 0.0607(10) Uani 1 1 d . . . . .
H91 H 0.8970 0.2380 0.4415 0.073 Uiso 1 1 calc R U . . .
C92 C 0.7973(3) 0.2086(2) 0.45546(18) 0.0604(10) Uani 1 1 d . . . . .
H92 H 0.7590 0.2443 0.4325 0.073 Uiso 1 1 calc R U . . .
C93 C 1.0468(4) 0.1941(3) 0.4790(2) 0.0696(11) Uani 1 1 d . . . . .
H93A H 1.0135 0.2397 0.4919 0.084 Uiso 1 1 calc R U . . .
H93B H 1.0427 0.1976 0.4394 0.084 Uiso 1 1 calc R U . . .
C94 C 1.1351(4) 0.1722(3) 0.4970(2) 0.0715(12) Uani 1 1 d . . . . .
H94A H 1.1673 0.1249 0.4866 0.086 Uiso 1 1 calc R U . . .
H94B H 1.1604 0.2042 0.4802 0.086 Uiso 1 1 calc R U . . .
C95 C 1.2164(4) 0.1399(4) 0.5783(3) 0.0811(15) Uani 1 1 d . . . . .
H95A H 1.2173 0.1577 0.6137 0.097 Uiso 1 1 calc R U . . .
H95B H 1.2579 0.1507 0.5557 0.097 Uiso 1 1 calc R U . . .
C96 C 1.2403(4) 0.0617(4) 0.5853(2) 0.0809(15) Uani 1 1 d . . . . .
H96A H 1.2362 0.0435 0.5504 0.097 Uiso 1 1 calc R U . . .
H96B H 1.2984 0.0393 0.5990 0.097 Uiso 1 1 calc R U . . .
C97 C 1.1977(4) -0.0238(3) 0.6275(2) 0.0810(16) Uani 1 1 d . . . . .
H97A H 1.2552 -0.0508 0.6408 0.097 Uiso 1 1 calc R U . . .
H97B H 1.1905 -0.0394 0.5921 0.097 Uiso 1 1 calc R U . . .
C98 C 1.1362(4) -0.0358(3) 0.6662(2) 0.0782(15) Uani 1 1 d . . . . .
H98A H 1.1497 -0.0863 0.6727 0.094 Uiso 1 1 calc R U . . .
H98B H 1.1422 -0.0179 0.7008 0.094 Uiso 1 1 calc R U . . .
C99 C 1.0266(4) -0.0433(3) 0.6131(2) 0.0785(15) Uani 1 1 d . . . . .
H99A H 1.0178 -0.0823 0.6340 0.094 Uiso 1 1 calc R U . . .
H99B H 1.0705 -0.0627 0.5867 0.094 Uiso 1 1 calc R U . . .
C100 C 0.9470(4) 0.0027(3) 0.5846(2) 0.0773(15) Uani 1 1 d . . . . .
H10A H 0.9254 -0.0241 0.5618 0.093 Uiso 1 1 calc R U . . .
H10B H 0.9039 0.0257 0.6105 0.093 Uiso 1 1 calc R U . . .
C107 C 0.6785(6) 0.4638(5) 0.3978(5) 0.118(3) Uani 1 1 d . . . . .
H107 H 0.6260 0.4542 0.3979 0.142 Uiso 1 1 calc R U . . .
C102 C 0.2174(11) 0.1161(6) 0.3351(5) 0.155(5) Uani 1 1 d . . . . .
H102 H 0.2410 0.0820 0.3665 0.186 Uiso 1 1 calc R U . . .
C108 C 0.8682(4) 0.4785(4) 0.1491(3) 0.0796(15) Uani 1 1 d . . . . .
H108 H 0.8290 0.4649 0.1275 0.096 Uiso 1 1 calc R U . . .
C104 C 0.9810(3) 0.3532(3) 0.9942(2) 0.0640(10) Uani 1 1 d . . . . .
H104 H 0.9272 0.3729 1.0131 0.077 Uiso 1 1 calc R U . . .
C103 C 0.0625(4) 0.0827(4) 0.9648(3) 0.0825(15) Uani 1 1 d . . . . .
H103 H 0.1085 0.0440 0.9844 0.099 Uiso 1 1 calc R U . . .
C101 C 0.2060(4) 0.0565(3) 0.1206(3) 0.0755(13) Uani 1 1 d . . . . .
H101 H 0.2185 0.0183 0.0961 0.091 Uiso 1 1 calc R U . . .
C105 C 0.4108(5) 0.4010(3) 0.8085(2) 0.0805(15) Uani 1 1 d . . . . .
H105 H 0.3695 0.3954 0.7833 0.097 Uiso 1 1 calc R U . . .
Cl1 Cl 0.11240(19) 0.06620(12) 0.15103(17) 0.1638(16) Uani 1 1 d . . . . .
Cl2 Cl 0.2823(4) 0.0338(4) 0.1661(2) 0.271(4) Uani 1 1 d . . . . .
Cl3 Cl 0.1353(4) 0.10507(19) 0.3174(3) 0.239(3) Uani 1 1 d . . . . .
Cl4 Cl 0.3008(7) 0.1002(3) 0.2876(2) 0.354(6) Uani 1 1 d . . . . .
Cl5 Cl 1.05274(11) 0.29157(9) 1.03850(7) 0.0883(4) Uani 1 1 d . . . . .
Cl6 Cl 1.01478(9) 0.42078(9) 0.97554(7) 0.0868(4) Uani 1 1 d . . . . .
Cl7 Cl 0.00115(11) 0.04841(9) 0.92870(8) 0.0901(4) Uani 1 1 d . . . . .
Cl8 Cl 0.7571(2) 0.39145(14) 0.42888(16) 0.1481(11) Uani 1 1 d . . . . .
Cl9 Cl 0.7000(4) 0.4819(3) 0.33256(17) 0.192(2) Uani 1 1 d . . . . .
Cl10 Cl 0.96296(10) 0.31502(9) 0.93741(7) 0.0867(4) Uani 1 1 d . . . . .
Cl11 Cl 0.35727(10) 0.45478(9) 0.85891(8) 0.0892(4) Uani 1 1 d . . . . .
Cl12 Cl 0.85597(12) 0.45659(10) 0.21703(7) 0.0897(4) Uani 1 1 d . . . . .
Cl13 Cl 0.47421(14) 0.43870(9) 0.77247(6) 0.0936(5) Uani 1 1 d . . . . .
Cl14 Cl 0.47500(15) 0.31916(9) 0.83701(6) 0.0967(5) Uani 1 1 d . . . . .
Cl15 Cl 0.84234(13) 0.56835(11) 0.13646(9) 0.0998(5) Uani 1 1 d . . . . .
Cl16 Cl 0.96928(11) 0.43237(13) 0.12899(10) 0.1069(6) Uani 1 1 d . . . . .
Cl17 Cl 0.10557(13) 0.12877(10) 0.91863(9) 0.1008(5) Uani 1 1 d . . . . .
Cl18 Cl 0.00261(17) 0.13857(17) 1.01017(13) 0.1359(10) Uani 1 1 d . . . . .
Cl19 Cl 0.1983(3) 0.20021(19) 0.35897(11) 0.1458(10) Uani 1 1 d . . . . .
Cl20 Cl 0.66321(19) 0.53410(16) 0.43592(18) 0.1496(11) Uani 1 1 d . . . . .
Cl21 Cl 0.20514(16) 0.13016(18) 0.08286(17) 0.1608(15) Uani 1 1 d . . . . .
F1 F 0.6435(2) 0.1839(2) -0.16030(15) 0.0803(8) Uani 1 1 d . . . . .
F2 F 0.6126(3) 0.2622(3) -0.25472(15) 0.0966(12) Uani 1 1 d . . . . .
F3 F 0.7169(3) 0.3266(3) -0.28779(14) 0.0989(12) Uani 1 1 d . . . . .
F4 F 0.8581(3) 0.3047(3) -0.23008(18) 0.1044(13) Uani 1 1 d . . . . .
F5 F 0.89058(19) 0.2238(2) -0.13768(14) 0.0760(8) Uani 1 1 d . . . . .
F6 F 0.9016(3) 0.2260(2) 0.31753(14) 0.0907(10) Uani 1 1 d . . . . .
F7 F 0.9628(5) 0.3100(3) 0.3646(2) 0.137(2) Uani 1 1 d . . . . .
F8 F 1.0727(5) 0.3553(4) 0.3115(3) 0.151(3) Uani 1 1 d . . . . .
F9 F 1.1185(3) 0.3194(3) 0.2098(2) 0.1189(17) Uani 1 1 d . . . . .
F10 F 1.0578(2) 0.2349(2) 0.16384(15) 0.0842(9) Uani 1 1 d . . . . .
F11 F 0.5244(3) 0.1425(3) 0.80504(16) 0.0980(12) Uani 1 1 d . . . . .
F12 F 0.5121(4) 0.0244(3) 0.85016(18) 0.1090(15) Uani 1 1 d . . . . .
F13 F 0.4287(3) -0.0393(2) 0.79930(15) 0.0934(11) Uani 1 1 d . . . . .
F14 F 0.3543(4) 0.0136(2) 0.70365(17) 0.1047(14) Uani 1 1 d . . . . .
F15 F 0.3654(3) 0.1316(2) 0.65791(15) 0.0963(12) Uani 1 1 d . . . . .
F16 F 0.7277(2) 0.2750(2) 0.33231(12) 0.0758(8) Uani 1 1 d . . . . .
F17 F 0.7637(2) 0.1916(2) 0.25079(12) 0.0794(8) Uani 1 1 d . . . . .
F18 F 0.6624(3) 0.12586(18) 0.22611(12) 0.0814(9) Uani 1 1 d . . . . .
F19 F 0.5234(3) 0.1420(2) 0.28371(15) 0.0872(10) Uani 1 1 d . . . . .
F20 F 0.4896(2) 0.22208(18) 0.36749(13) 0.0747(7) Uani 1 1 d . . . . .
N1 N 0.7820(2) 0.1610(2) -0.09839(16) 0.0588(8) Uani 1 1 d . . . . .
N2 N 0.7911(3) 0.0934(2) -0.09948(19) 0.0700(10) Uani 1 1 d . . . . .
N3 N 0.7960(3) 0.0683(2) -0.05024(18) 0.0661(9) Uani 1 1 d . . . . .
N4 N 0.7278(3) -0.0139(3) 0.1368(2) 0.0776(12) Uani 1 1 d . . . . .
N5 N 0.9307(3) 0.0870(2) 0.21251(18) 0.0656(9) Uani 1 1 d . . . . .
N6 N 0.9652(3) 0.1183(3) 0.24113(19) 0.0706(10) Uani 1 1 d . . . . .
N7 N 0.9477(3) 0.1830(2) 0.21633(17) 0.0624(9) Uani 1 1 d . . . . .
N8 N 0.5929(4) 0.4624(2) 0.62468(19) 0.0734(11) Uani 1 1 d . . . . .
N9 N 0.5517(3) 0.3842(2) 0.43566(16) 0.0656(9) Uani 1 1 d . . . . .
N10 N 0.5629(3) 0.3601(2) 0.38854(16) 0.0654(9) Uani 1 1 d . . . . .
N11 N 0.5915(3) 0.2902(2) 0.39632(14) 0.0572(8) Uani 1 1 d . . . . .
N12 N 0.4513(3) 0.2015(2) 0.70682(15) 0.0587(8) Uani 1 1 d . . . . .
N13 N 0.4077(3) 0.2633(2) 0.72580(18) 0.0662(9) Uani 1 1 d . . . . .
N14 N 0.4269(3) 0.3098(2) 0.69581(17) 0.0641(9) Uani 1 1 d . . . . .
N15 N 0.38423(15) 0.36820(13) 0.13178(10) 0.0328(4) Uani 1 1 d D . . . .
H15A H 0.3644 0.3702 0.1642 0.039 Uiso 1 1 d DR U . . .
H15B H 0.3455 0.3727 0.1076 0.039 Uiso 1 1 d DR U . . .
H15C H 0.4003 0.4040 0.1267 0.039 Uiso 1 1 d DR U . . .
H15D H 0.4284 0.3298 0.1290 0.039 Uiso 1 1 d DR U . . .
N16 N 0.0176(2) 0.13937(16) 0.62216(12) 0.0442(6) Uani 1 1 d D . . . .
H16A H 0.0059 0.1038 0.6158 0.053 Uiso 1 1 d DR U . . .
H16B H 0.0438 0.1312 0.6550 0.053 Uiso 1 1 d DR U . . .
H16C H -0.0226 0.1858 0.6190 0.053 Uiso 1 1 d DR U . . .
H16D H 0.0582 0.1403 0.5992 0.053 Uiso 1 1 d DR U . . .
O1 O 0.6817(4) -0.0274(3) 0.1076(2) 0.0967(14) Uani 1 1 d . . . . .
O2 O 0.7454(3) -0.0394(3) 0.1822(2) 0.0967(15) Uani 1 1 d . . . . .
O3 O 0.50829(19) 0.33954(16) 0.22464(12) 0.0544(6) Uani 1 1 d . . . . .
O4 O 0.3376(2) 0.38869(18) 0.24135(13) 0.0595(7) Uani 1 1 d . . . . .
O5 O 0.3244(2) 0.2750(2) 0.18942(15) 0.0667(8) Uani 1 1 d . . . . .
O6 O 0.4346(2) 0.22461(17) 0.10106(14) 0.0595(7) Uani 1 1 d . . . . .
O7 O 0.55515(19) 0.25604(17) 0.15096(13) 0.0575(7) Uani 1 1 d . . . . .
O8 O 0.46744(19) 0.43562(18) 0.05526(14) 0.0614(7) Uani 1 1 d . . . . .
O9 O 0.40177(18) 0.50100(16) 0.14457(12) 0.0542(6) Uani 1 1 d . . . . .
O10 O 0.2389(2) 0.48797(19) 0.13041(13) 0.0616(7) Uani 1 1 d . . . . .
O11 O 0.24716(18) 0.37226(18) 0.06852(13) 0.0574(6) Uani 1 1 d . . . . .
O12 O 0.38383(18) 0.37419(18) 0.01391(13) 0.0578(7) Uani 1 1 d . . . . .
O13 O 1.0174(2) 0.1420(2) 0.50124(15) 0.0664(8) Uani 1 1 d . . . . .
O14 O 1.1359(2) 0.1737(2) 0.55413(16) 0.0708(8) Uani 1 1 d . . . . .
O15 O 1.1846(3) 0.0470(2) 0.62249(15) 0.0741(9) Uani 1 1 d . . . . .
O16 O 1.0514(3) -0.0036(2) 0.64776(14) 0.0730(9) Uani 1 1 d . . . . .
O17 O 0.9702(3) 0.0527(2) 0.55242(15) 0.0723(9) Uani 1 1 d . . . . .
O18 O 0.9248(2) 0.2838(2) 0.58662(16) 0.0711(8) Uani 1 1 d . . . . .
O19 O 1.0520(3) 0.2416(2) 0.67208(18) 0.0790(10) Uani 1 1 d . . . . .
O20 O 1.0713(3) 0.1132(2) 0.73171(16) 0.0761(9) Uani 1 1 d . . . . .
O21 O 0.9026(2) 0.13701(19) 0.72157(15) 0.0686(8) Uani 1 1 d . . . . .
O22 O 0.8315(2) 0.21952(19) 0.64165(15) 0.0666(8) Uani 1 1 d . . . . .
O23 O 0.6387(4) 0.4838(3) 0.5978(2) 0.0996(15) Uani 1 1 d . . . . .
O24 O 0.5669(4) 0.4823(3) 0.66824(19) 0.0963(15) Uani 1 1 d . . . . .
Te1 Te 0.85535(2) 0.28829(2) 0.12158(2) 0.05246(8) Uani 1 1 d . . . . .
Te2 Te 0.76618(2) 0.27935(2) -0.02587(2) 0.04932(8) Uani 1 1 d . . . . .
Te03 Te 0.57798(2) 0.12052(2) 0.62445(2) 0.05737(9) Uani 1 1 d . . . . .
Te04 Te 0.64709(2) 0.16326(2) 0.47930(2) 0.05544(8) Uani 1 1 d . . . . .
Cl23 Cl 0.8037(2) 0.6261(2) 0.2705(2) 0.1666(14) Uani 1 1 d . . . . .
Cl24 Cl 0.7652(3) 0.7073(2) 0.3591(2) 0.1773(16) Uani 1 1 d . . . . .
Cl22 Cl 0.8550(3) 0.5626(3) 0.3768(3) 0.226(3) Uani 1 1 d . . . . .
C106 C 0.7787(7) 0.6264(6) 0.3392(7) 0.140(4) Uani 1 1 d . . . . .
H106 H 0.7252 0.6186 0.3435 0.168 Uiso 1 1 calc R U . . .

loop_
_atom_site_aniso_label
_atom_site_aniso_U_11
_atom_site_aniso_U_22
_atom_site_aniso_U_33
_atom_site_aniso_U_23
_atom_site_aniso_U_13
_atom_site_aniso_U_12
Br1 0.0590(2) 0.0590(2) 0.0610(2) 0.00039(18) 0.00391(18) -0.02666(18)
Br2 0.0769(3) 0.0633(3) 0.0632(3) -0.0063(2) 0.0065(2) -0.0275(2)
C1 0.077(3) 0.073(3) 0.065(3) 0.012(2) -0.018(2) -0.038(2)
C2 0.108(4) 0.095(4) 0.060(3) 0.011(3) -0.015(3) -0.059(4)
C3 0.168(8) 0.112(5) 0.059(3) 0.003(3) -0.027(4) -0.083(6)
C4 0.138(7) 0.118(6) 0.098(5) 0.007(4) -0.037(5) -0.084(6)
C5 0.104(5) 0.108(5) 0.100(5) 0.018(4) -0.031(4) -0.068(4)
C6 0.067(3) 0.088(4) 0.076(3) 0.014(3) -0.012(2) -0.038(3)
C7 0.054(2) 0.062(2) 0.053(2) 0.0068(17) -0.0005(16) -0.0225(17)
C8 0.061(2) 0.061(2) 0.052(2) 0.0024(17) 0.0009(17) -0.0255(18)
C9 0.058(2) 0.054(2) 0.060(2) 0.0008(17) 0.0018(17) -0.0207(17)
C10 0.062(2) 0.058(2) 0.065(3) 0.0041(19) 0.0006(19) -0.0169(19)
C11 0.068(3) 0.056(2) 0.073(3) 0.001(2) 0.003(2) -0.027(2)
C12 0.061(2) 0.058(2) 0.079(3) -0.007(2) 0.004(2) -0.0263(19)
C13 0.062(2) 0.051(2) 0.063(2) -0.0037(17) 0.0007(18) -0.0198(17)
C14 0.057(2) 0.0492(19) 0.064(2) -0.0016(17) 0.0016(18) -0.0204(16)
C15 0.056(2) 0.053(2) 0.066(2) -0.0107(18) 0.0008(18) -0.0215(17)
C16 0.0533(19) 0.0520(19) 0.055(2) -0.0124(16) 0.0018(16) -0.0193(16)
C17 0.063(2) 0.062(2) 0.056(2) -0.0179(18) 0.0014(18) -0.0202(19)
C18 0.065(2) 0.078(3) 0.052(2) -0.012(2) 0.0062(19) -0.025(2)
C19 0.088(4) 0.083(4) 0.066(3) -0.012(2) 0.025(3) -0.032(3)
C20 0.089(4) 0.089(4) 0.049(2) -0.013(2) 0.004(2) -0.018(3)
C21 0.077(3) 0.088(4) 0.056(3) -0.020(2) -0.004(2) -0.019(3)
C22 0.068(3) 0.078(3) 0.062(3) -0.020(2) -0.002(2) -0.026(2)
C23 0.0519(18) 0.059(2) 0.0462(19) 0.0033(15) 0.0000(15) -0.0242(16)
C24 0.0512(18) 0.056(2) 0.0450(18) -0.0033(15) -0.0033(14) -0.0238(16)
C25 0.0531(18) 0.0510(18) 0.0437(18) -0.0004(14) -0.0078(14) -0.0220(15)
C26 0.0548(19) 0.0516(19) 0.0457(18) -0.0014(15) -0.0012(15) -0.0212(16)
C27 0.061(2) 0.060(2) 0.048(2) -0.0042(16) -0.0038(16) -0.0297(18)
C28 0.060(2) 0.057(2) 0.054(2) -0.0028(16) -0.0043(17) -0.0282(17)
C29 0.057(2) 0.061(2) 0.0476(19) -0.0057(16) -0.0018(16) -0.0246(17)
C30 0.071(3) 0.055(2) 0.063(2) -0.0102(18) -0.004(2) -0.0278(19)
C31 0.067(3) 0.078(3) 0.070(3) -0.006(2) -0.003(2) -0.044(2)
C32 0.084(3) 0.070(3) 0.078(3) -0.005(2) 0.008(3) -0.047(3)
C33 0.074(3) 0.083(3) 0.065(3) -0.004(2) 0.011(2) -0.041(3)
C34 0.065(3) 0.082(3) 0.075(3) -0.017(2) 0.011(2) -0.034(2)
C35 0.062(2) 0.067(2) 0.050(2) -0.0054(18) 0.0026(17) -0.0271(19)
C36 0.061(2) 0.057(2) 0.0459(19) -0.0044(16) 0.0006(16) -0.0245(17)
C37 0.0461(16) 0.0528(18) 0.0458(18) -0.0028(14) 0.0019(14) -0.0206(14)
C38 0.0474(17) 0.0527(19) 0.0433(17) -0.0031(14) 0.0029(13) -0.0213(15)
C39 0.0520(18) 0.0530(19) 0.0473(19) -0.0088(15) 0.0035(15) -0.0221(15)
C40 0.0512(18) 0.058(2) 0.0439(18) -0.0058(15) -0.0010(14) -0.0228(16)
C41 0.057(2) 0.064(2) 0.0464(19) -0.0114(16) -0.0026(15) -0.0274(18)
C42 0.056(2) 0.058(2) 0.050(2) -0.0106(16) 0.0008(16) -0.0210(17)
C43 0.060(2) 0.0505(19) 0.050(2) -0.0089(15) 0.0019(16) -0.0227(16)
C44 0.063(2) 0.051(2) 0.055(2) -0.0050(16) 0.0055(17) -0.0176(17)
C45 0.061(2) 0.064(2) 0.055(2) -0.0142(18) 0.0047(18) -0.0181(19)
C46 0.059(2) 0.061(2) 0.067(3) -0.004(2) -0.0012(19) -0.0155(19)
C47 0.051(2) 0.075(3) 0.056(2) -0.001(2) -0.0044(17) -0.0142(19)
C48 0.050(2) 0.088(3) 0.059(2) -0.003(2) -0.0008(18) -0.028(2)
C49 0.0501(19) 0.071(2) 0.049(2) -0.0042(17) -0.0048(15) -0.0250(18)
C50 0.056(2) 0.071(3) 0.050(2) -0.0079(18) -0.0040(16) -0.0291(19)
C51 0.081(3) 0.081(3) 0.055(2) -0.003(2) -0.003(2) -0.044(3)
C52 0.090(3) 0.081(3) 0.059(3) 0.006(2) -0.002(2) -0.037(3)
C53 0.102(4) 0.062(3) 0.059(3) -0.002(2) 0.007(2) -0.042(3)
C54 0.104(4) 0.084(3) 0.056(3) -0.001(2) -0.004(2) -0.058(3)
C55 0.082(3) 0.071(3) 0.056(2) 0.000(2) -0.006(2) -0.036(2)
C56 0.068(2) 0.060(2) 0.048(2) -0.0026(17) 0.0047(17) -0.0279(19)
C57 0.066(2) 0.057(2) 0.0454(19) -0.0058(16) 0.0039(16) -0.0280(18)
C58 0.068(2) 0.055(2) 0.050(2) -0.0048(16) -0.0007(17) -0.0276(18)
C59 0.066(2) 0.057(2) 0.047(2) -0.0011(16) -0.0012(17) -0.0208(18)
C60 0.066(2) 0.0494(19) 0.053(2) -0.0027(16) -0.0038(17) -0.0222(17)
C61 0.066(2) 0.052(2) 0.050(2) 0.0009(16) -0.0040(17) -0.0215(17)
C62 0.078(3) 0.055(2) 0.051(2) -0.0027(17) 0.0012(19) -0.029(2)
C63 0.073(3) 0.052(2) 0.057(2) -0.0056(17) -0.0007(19) -0.0258(19)
C64 0.080(3) 0.057(2) 0.048(2) -0.0068(16) 0.0000(19) -0.027(2)
C65 0.067(2) 0.0507(19) 0.0458(19) 0.0017(15) -0.0018(16) -0.0234(17)
C66 0.069(2) 0.055(2) 0.0416(18) -0.0001(15) -0.0009(16) -0.0270(18)
C67 0.075(3) 0.059(2) 0.0380(18) 0.0050(15) -0.0075(17) -0.0224(19)
C68 0.080(3) 0.066(2) 0.042(2) 0.0087(17) -0.0067(18) -0.031(2)
C69 0.085(3) 0.064(3) 0.044(2) 0.0074(18) 0.001(2) -0.014(2)
C70 0.100(4) 0.059(2) 0.048(2) -0.0025(18) -0.003(2) -0.025(2)
C71 0.089(3) 0.057(2) 0.057(2) -0.0009(19) -0.012(2) -0.027(2)
C72 0.077(3) 0.062(2) 0.053(2) 0.0005(18) -0.003(2) -0.023(2)
C73 0.067(2) 0.057(2) 0.050(2) -0.0036(16) 0.0039(17) -0.0256(18)
C74 0.086(3) 0.064(3) 0.058(2) 0.005(2) -0.001(2) -0.032(2)
C75 0.085(3) 0.059(2) 0.054(2) 0.0072(19) -0.007(2) -0.022(2)
C76 0.066(2) 0.061(2) 0.048(2) 0.0041(17) -0.0093(18) -0.0152(19)
C77 0.066(2) 0.052(2) 0.053(2) 0.0028(17) -0.0001(18) -0.0165(18)
C78 0.066(2) 0.055(2) 0.048(2) 0.0057(16) -0.0035(17) -0.0226(18)
C79 0.075(3) 0.073(3) 0.052(2) 0.006(2) -0.009(2) -0.011(2)
C80 0.076(3) 0.090(4) 0.052(2) -0.004(2) -0.009(2) -0.016(3)
C81 0.072(3) 0.113(5) 0.079(4) -0.008(3) -0.016(3) -0.021(3)
C82 0.087(4) 0.100(4) 0.082(4) -0.016(3) -0.016(3) -0.036(3)
C83 0.080(3) 0.080(4) 0.089(4) -0.013(3) 0.000(3) -0.034(3)
C84 0.074(3) 0.077(3) 0.083(3) -0.003(3) 0.000(3) -0.036(3)
C85 0.067(2) 0.059(2) 0.070(3) 0.004(2) -0.001(2) -0.025(2)
C86 0.069(2) 0.063(2) 0.053(2) 0.0067(18) -0.0054(19) -0.027(2)
C87 0.062(2) 0.061(2) 0.0443(19) -0.0049(16) -0.0027(16) -0.0272(18)
C88 0.075(3) 0.057(2) 0.048(2) 0.0014(16) -0.0056(18) -0.030(2)
C89 0.078(3) 0.059(2) 0.052(2) 0.0024(18) -0.010(2) -0.027(2)
C90 0.073(3) 0.062(2) 0.046(2) -0.0030(17) -0.0034(18) -0.025(2)
C91 0.070(2) 0.060(2) 0.052(2) 0.0032(17) -0.0048(18) -0.024(2)
C92 0.080(3) 0.060(2) 0.045(2) 0.0048(16) -0.0101(18) -0.031(2)
C93 0.078(3) 0.073(3) 0.062(3) 0.002(2) -0.002(2) -0.035(2)
C94 0.071(3) 0.083(3) 0.062(3) -0.003(2) 0.003(2) -0.032(2)
C95 0.071(3) 0.110(5) 0.067(3) -0.013(3) -0.003(2) -0.038(3)
C96 0.069(3) 0.098(4) 0.062(3) -0.006(3) -0.003(2) -0.015(3)
C97 0.086(3) 0.072(3) 0.068(3) -0.009(2) -0.010(3) -0.008(3)
C98 0.092(4) 0.074(3) 0.053(2) 0.001(2) -0.013(2) -0.014(3)
C99 0.100(4) 0.061(3) 0.066(3) 0.008(2) -0.023(3) -0.021(3)
C100 0.102(4) 0.063(3) 0.070(3) 0.013(2) -0.027(3) -0.037(3)
C107 0.116(6) 0.100(5) 0.150(8) 0.027(5) -0.022(6) -0.061(5)
C102 0.253(16) 0.109(7) 0.099(6) 0.022(5) 0.039(8) -0.070(9)
C108 0.072(3) 0.098(4) 0.082(4) -0.013(3) 0.013(3) -0.046(3)
C104 0.060(2) 0.062(2) 0.070(3) -0.003(2) 0.001(2) -0.0224(19)
C103 0.077(3) 0.082(4) 0.090(4) -0.011(3) 0.010(3) -0.030(3)
C101 0.084(3) 0.065(3) 0.081(3) -0.014(2) 0.008(3) -0.031(2)
C105 0.108(4) 0.081(3) 0.069(3) 0.000(3) -0.018(3) -0.055(3)
Cl1 0.1335(18) 0.0801(11) 0.254(4) 0.0074(16) 0.104(2) -0.0172(11)
Cl2 0.290(6) 0.430(10) 0.180(4) 0.158(5) -0.142(4) -0.265(7)
Cl3 0.259(5) 0.105(2) 0.330(7) 0.054(3) -0.176(5) -0.049(3)
Cl4 0.770(17) 0.173(4) 0.205(4) -0.079(3) 0.277(8) -0.266(7)
Cl5 0.0909(9) 0.0783(8) 0.0809(8) 0.0104(6) -0.0079(7) -0.0167(7)
Cl6 0.0735(7) 0.0895(9) 0.1047(10) 0.0257(8) -0.0273(7) -0.0442(7)
Cl7 0.0889(9) 0.0838(9) 0.1024(11) -0.0134(8) -0.0005(8) -0.0361(7)
Cl8 0.146(2) 0.0879(13) 0.185(3) 0.0125(15) -0.026(2) -0.0173(13)
Cl9 0.284(6) 0.199(4) 0.139(3) 0.025(3) -0.050(3) -0.148(4)
Cl10 0.0876(8) 0.0819(8) 0.0875(9) -0.0147(7) -0.0065(7) -0.0256(7)
Cl11 0.0760(7) 0.0905(9) 0.1064(11) -0.0144(8) 0.0056(7) -0.0357(7)
Cl12 0.1011(10) 0.1075(11) 0.0797(8) -0.0136(8) 0.0101(7) -0.0600(9)
Cl13 0.1477(15) 0.0855(9) 0.0643(7) -0.0129(6) 0.0135(8) -0.0612(10)
Cl14 0.1416(15) 0.0763(8) 0.0652(7) 0.0014(6) 0.0002(8) -0.0331(9)
Cl15 0.1094(12) 0.1005(11) 0.1042(12) -0.0044(9) 0.0107(9) -0.0567(10)
Cl16 0.0776(9) 0.1297(15) 0.1225(14) -0.0241(12) 0.0266(9) -0.0466(9)
Cl17 0.1109(12) 0.0837(9) 0.1194(13) -0.0178(9) 0.0296(10) -0.0479(9)
Cl18 0.1257(16) 0.157(2) 0.158(2) -0.0863(19) 0.0627(16) -0.0786(16)
Cl19 0.205(3) 0.153(2) 0.0935(14) -0.0235(14) 0.0270(17) -0.080(2)
Cl20 0.1194(17) 0.1071(16) 0.206(3) -0.0233(18) -0.0097(19) -0.0204(14)
Cl21 0.0999(14) 0.148(2) 0.225(4) 0.084(2) -0.0048(17) -0.0531(14)
F1 0.0792(18) 0.094(2) 0.0781(19) -0.0130(16) -0.0117(15) -0.0423(17)
F2 0.095(2) 0.119(3) 0.0674(19) -0.0130(19) -0.0240(17) -0.028(2)
F3 0.115(3) 0.114(3) 0.0539(17) 0.0024(17) 0.0044(17) -0.028(2)
F4 0.108(3) 0.132(4) 0.081(2) 0.006(2) 0.020(2) -0.058(3)
F5 0.0640(15) 0.098(2) 0.0718(18) -0.0103(16) 0.0043(13) -0.0360(15)
F6 0.117(3) 0.109(3) 0.0624(18) 0.0008(17) 0.0042(17) -0.062(2)
F7 0.227(7) 0.144(5) 0.075(3) -0.011(3) -0.016(3) -0.109(5)
F8 0.218(7) 0.148(5) 0.139(5) 0.004(4) -0.060(5) -0.130(5)
F9 0.101(3) 0.136(4) 0.147(4) 0.033(3) -0.027(3) -0.084(3)
F10 0.0729(18) 0.103(2) 0.083(2) 0.0081(18) 0.0029(15) -0.0426(18)
F11 0.129(3) 0.118(3) 0.076(2) 0.014(2) -0.032(2) -0.082(3)
F12 0.149(4) 0.114(3) 0.081(2) 0.030(2) -0.038(2) -0.074(3)
F13 0.144(3) 0.074(2) 0.076(2) 0.0081(16) 0.000(2) -0.058(2)
F14 0.162(4) 0.108(3) 0.081(2) 0.000(2) -0.021(2) -0.094(3)
F15 0.135(3) 0.104(3) 0.070(2) 0.0182(18) -0.037(2) -0.072(3)
F16 0.0885(19) 0.096(2) 0.0527(14) -0.0002(14) -0.0017(13) -0.0472(17)
F17 0.086(2) 0.089(2) 0.0521(14) 0.0021(14) 0.0096(13) -0.0220(16)
F18 0.117(3) 0.0685(17) 0.0538(15) -0.0105(12) 0.0053(15) -0.0268(17)
F19 0.111(3) 0.092(2) 0.074(2) -0.0191(17) -0.0057(18) -0.053(2)
F20 0.0787(18) 0.0824(19) 0.0665(17) -0.0069(14) 0.0013(14) -0.0337(15)
N1 0.0627(19) 0.0568(19) 0.057(2) -0.0134(15) -0.0009(15) -0.0206(15)
N2 0.081(3) 0.060(2) 0.071(3) -0.0182(19) -0.004(2) -0.0255(19)
N3 0.077(2) 0.058(2) 0.069(2) -0.0135(18) -0.0004(19) -0.0299(18)
N4 0.079(3) 0.078(3) 0.085(3) 0.006(2) 0.002(2) -0.042(2)
N5 0.069(2) 0.065(2) 0.064(2) 0.0057(17) -0.0052(18) -0.0273(18)
N6 0.075(2) 0.073(3) 0.065(2) 0.0171(19) -0.0094(19) -0.033(2)
N7 0.064(2) 0.068(2) 0.059(2) 0.0070(17) -0.0079(16) -0.0305(18)
N8 0.102(3) 0.066(2) 0.068(2) -0.0100(19) 0.002(2) -0.048(2)
N9 0.087(3) 0.060(2) 0.0496(19) 0.0031(16) -0.0061(18) -0.0281(19)
N10 0.091(3) 0.058(2) 0.0478(18) 0.0008(15) -0.0031(18) -0.0287(19)
N11 0.072(2) 0.0579(19) 0.0423(16) 0.0033(14) -0.0045(15) -0.0262(16)
N12 0.067(2) 0.061(2) 0.0518(18) -0.0059(15) 0.0052(15) -0.0273(16)
N13 0.079(2) 0.063(2) 0.060(2) -0.0087(17) 0.0113(18) -0.0292(19)
N14 0.081(2) 0.062(2) 0.054(2) -0.0094(16) 0.0064(18) -0.0310(19)
N15 0.0372(11) 0.0348(11) 0.0292(11) 0.0027(8) -0.0020(9) -0.0173(9)
N16 0.0539(15) 0.0430(14) 0.0360(13) -0.0070(11) -0.0062(11) -0.0172(12)
O1 0.109(3) 0.106(3) 0.101(3) 0.002(3) -0.005(3) -0.071(3)
O2 0.093(3) 0.102(3) 0.108(3) 0.039(3) -0.016(2) -0.059(3)
O3 0.0558(14) 0.0588(15) 0.0530(15) -0.0074(12) 0.0016(12) -0.0256(12)
O4 0.0594(15) 0.0683(18) 0.0549(16) -0.0058(13) 0.0000(12) -0.0282(14)
O5 0.0712(19) 0.0689(19) 0.0672(19) -0.0034(15) 0.0034(15) -0.0345(16)
O6 0.0614(16) 0.0635(17) 0.0623(17) -0.0016(13) -0.0057(13) -0.0336(14)
O7 0.0566(15) 0.0640(17) 0.0603(16) -0.0153(13) 0.0039(12) -0.0300(13)
O8 0.0519(14) 0.0708(18) 0.0673(18) -0.0257(15) 0.0086(13) -0.0259(13)
O9 0.0556(14) 0.0562(15) 0.0481(14) -0.0068(11) 0.0036(11) -0.0170(12)
O10 0.0555(15) 0.0731(19) 0.0560(16) 0.0007(14) -0.0074(12) -0.0244(14)
O11 0.0508(14) 0.0679(17) 0.0544(16) 0.0005(13) -0.0012(12) -0.0239(13)
O12 0.0488(13) 0.0690(18) 0.0605(16) -0.0154(14) 0.0011(12) -0.0255(13)
O13 0.0681(18) 0.0698(19) 0.0625(18) 0.0079(15) -0.0104(14) -0.0289(15)
O14 0.0679(19) 0.080(2) 0.065(2) -0.0091(16) -0.0010(15) -0.0282(17)
O15 0.076(2) 0.082(2) 0.0564(18) -0.0131(16) -0.0019(15) -0.0184(18)
O16 0.089(2) 0.069(2) 0.0526(17) 0.0023(14) -0.0139(16) -0.0211(18)
O17 0.082(2) 0.072(2) 0.0635(19) 0.0173(16) -0.0205(17) -0.0329(18)
O18 0.074(2) 0.073(2) 0.070(2) -0.0012(16) 0.0018(16) -0.0316(17)
O19 0.078(2) 0.083(2) 0.075(2) -0.0089(19) -0.0054(18) -0.0291(19)
O20 0.073(2) 0.086(2) 0.064(2) -0.0100(17) -0.0021(16) -0.0220(18)
O21 0.077(2) 0.0626(18) 0.0600(18) 0.0054(14) -0.0147(15) -0.0194(15)
O22 0.0675(18) 0.0678(19) 0.0651(19) 0.0123(15) -0.0080(15) -0.0286(15)
O23 0.128(4) 0.106(3) 0.098(3) -0.026(3) 0.018(3) -0.078(3)
O24 0.153(5) 0.084(3) 0.075(3) -0.029(2) 0.014(3) -0.067(3)
Te1 0.05506(14) 0.05719(15) 0.05000(14) 0.00147(10) -0.00044(10) -0.02738(11)
Te2 0.05029(13) 0.05098(13) 0.04916(14) -0.00704(9) 0.00396(9) -0.02101(10)
Te03 0.06794(16) 0.05437(15) 0.05304(15) -0.00420(11) 0.00518(11) -0.02638(12)
Te04 0.06775(16) 0.05338(14) 0.04585(14) -0.00035(10) -0.00226(11) -0.02363(12)
Cl23 0.139(2) 0.152(3) 0.209(4) -0.068(3) 0.045(2) -0.046(2)
Cl24 0.172(3) 0.146(3) 0.223(4) -0.075(3) -0.023(3) -0.057(2)
Cl22 0.140(3) 0.182(4) 0.346(8) 0.101(5) -0.079(4) -0.068(3)
C106 0.102(6) 0.111(7) 0.215(14) -0.018(8) -0.013(7) -0.047(5)

loop_
_atom_type_symbol
_atom_type_description
_atom_type_scat_dispersion_real
_atom_type_scat_dispersion_imag
_atom_type_scat_source
C C 0.0181 0.0091 'International Tables Vol C Tables 4.2.6.8 and 6.1.1.4'
H H 0.0000 0.0000 'International Tables Vol C Tables 4.2.6.8 and 6.1.1.4'
N N 0.0311 0.0180 'International Tables Vol C Tables 4.2.6.8 and 6.1.1.4'
O O 0.0492 0.0322 'International Tables Vol C Tables 4.2.6.8 and 6.1.1.4'
F F 0.0727 0.0534 'International Tables Vol C Tables 4.2.6.8 and 6.1.1.4'
Br Br -0.6763 1.2805 'International Tables Vol C Tables 4.2.6.8 and 6.1.1.4'
Cl Cl 0.3639 0.7018 'International Tables Vol C Tables 4.2.6.8 and 6.1.1.4'
Te Te -0.1759 6.3531 'International Tables Vol C Tables 4.2.6.8 and 6.1.1.4'

loop_
_geom_angle_atom_site_label_1
_geom_angle_atom_site_label_2
_geom_angle_atom_site_label_3
_geom_angle
_geom_angle_site_symmetry_1
_geom_angle_site_symmetry_3
_geom_angle_publ_flag
C2 C1 C6 119.7(6) . . ?
C2 C1 N7 120.0(5) . . ?
C6 C1 N7 120.2(6) . . ?
F6 C2 C1 121.4(5) . . ?
F6 C2 C3 118.4(7) . . ?
C1 C2 C3 120.2(6) . . ?
F7 C3 C4 120.3(7) . . ?
F7 C3 C2 120.0(8) . . ?
C4 C3 C2 119.6(7) . . ?
F8 C4 C3 118.6(9) . . ?
F8 C4 C5 120.6(8) . . ?
C3 C4 C5 120.8(7) . . ?
F9 C5 C6 118.9(8) . . ?
F9 C5 C4 121.8(7) . . ?
C6 C5 C4 119.3(7) . . ?
F10 C6 C5 118.5(6) . . ?
F10 C6 C1 121.1(6) . . ?
C5 C6 C1 120.4(7) . . ?
N7 C7 C8 102.4(4) . . ?
N7 C7 Te1 123.6(4) . . ?
C8 C7 Te1 133.9(4) . . ?
C7 C8 N5 110.0(4) . . ?
C7 C8 C9 131.4(4) . . ?
N5 C8 C9 118.5(4) . . ?
C10 C9 C14 119.1(5) . . ?
C10 C9 C8 118.8(4) . . ?
C14 C9 C8 121.9(4) . . ?
C11 C10 C9 118.3(5) . . ?
C11 C10 H10 120.8 . . ?
C9 C10 H10 120.8 . . ?
C12 C11 C10 122.8(5) . . ?
C12 C11 N4 118.7(5) . . ?
C10 C11 N4 118.4(5) . . ?
C11 C12 C13 119.4(5) . . ?
C11 C12 H12 120.3 . . ?
C13 C12 H12 120.3 . . ?
C14 C13 C12 119.0(5) . . ?
C14 C13 C15 122.1(4) . . ?
C12 C13 C15 118.8(4) . . ?
C13 C14 C9 121.3(4) . . ?
C13 C14 H14 119.4 . . ?
C9 C14 H14 119.4 . . ?
N3 C15 C16 108.3(4) . . ?
N3 C15 C13 119.0(4) . . ?
C16 C15 C13 132.6(4) . . ?
N1 C16 C15 103.8(4) . . ?
N1 C16 Te2 124.4(3) . . ?
C15 C16 Te2 131.8(3) . . ?
C22 C17 C18 119.1(5) . . ?
C22 C17 N1 119.4(5) . . ?
C18 C17 N1 121.5(4) . . ?
F5 C18 C19 119.8(5) . . ?
F5 C18 C17 119.9(5) . . ?
C19 C18 C17 120.3(5) . . ?
F4 C19 C18 118.8(6) . . ?
F4 C19 C20 121.4(6) . . ?
C18 C19 C20 119.8(6) . . ?
F3 C20 C21 119.8(6) . . ?
F3 C20 C19 119.6(7) . . ?
C21 C20 C19 120.6(6) . . ?
F2 C21 C20 120.5(6) . . ?
F2 C21 C22 119.4(6) . . ?
C20 C21 C22 120.1(5) . . ?
F1 C22 C17 119.6(5) . . ?
F1 C22 C21 120.4(5) . . ?
C17 C22 C21 120.0(6) . . ?
C28 C23 C24 119.9(4) . . ?
C28 C23 Te1 120.0(3) . . ?
C24 C23 Te1 120.1(3) . . ?
C25 C24 C23 119.5(4) . . ?
C25 C24 H24 120.3 . . ?
C23 C24 H24 120.3 . . ?
O7 C25 C24 124.9(4) . . ?
O7 C25 C26 114.5(4) . . ?
C24 C25 C26 120.6(4) . . ?
C27 C26 O3 125.2(4) . . ?
C27 C26 C25 119.9(4) . . ?
O3 C26 C25 114.9(4) . . ?
C26 C27 C28 119.1(4) . . ?
C26 C27 H27 120.5 . . ?
C28 C27 H27 120.5 . . ?
C23 C28 C27 120.9(4) . . ?
C23 C28 H28 119.5 . . ?
C27 C28 H28 119.5 . . ?
O7 C29 C30 105.8(3) . . ?
O7 C29 H29A 110.6 . . ?
C30 C29 H29A 110.6 . . ?
O7 C29 H29B 110.6 . . ?
C30 C29 H29B 110.6 . . ?
H29A C29 H29B 108.7 . . ?
O6 C30 C29 109.0(4) . . ?
O6 C30 H30A 109.9 . . ?
C29 C30 H30A 109.9 . . ?
O6 C30 H30B 109.9 . . ?
C29 C30 H30B 109.9 . . ?
H30A C30 H30B 108.3 . . ?
O6 C31 C32 114.0(4) . . ?
O6 C31 H31A 108.7 . . ?
C32 C31 H31A 108.7 . . ?
O6 C31 H31B 108.7 . . ?
C32 C31 H31B 108.7 . . ?
H31A C31 H31B 107.6 . . ?
O5 C32 C31 108.5(4) . . ?
O5 C32 H32A 110.0 . . ?
C31 C32 H32A 110.0 . . ?
O5 C32 H32B 110.0 . . ?
C31 C32 H32B 110.0 . . ?
H32A C32 H32B 108.4 . . ?
O5 C33 C34 106.9(5) . . ?
O5 C33 H33A 110.3 . . ?
C34 C33 H33A 110.3 . . ?
O5 C33 H33B 110.3 . . ?
C34 C33 H33B 110.3 . . ?
H33A C33 H33B 108.6 . . ?
O4 C34 C33 112.1(4) . . ?
O4 C34 H34A 109.2 . . ?
C33 C34 H34A 109.2 . . ?
O4 C34 H34B 109.2 . . ?
C33 C34 H34B 109.2 . . ?
H34A C34 H34B 107.9 . . ?
O4 C35 C36 109.6(4) . . ?
O4 C35 H35A 109.8 . . ?
C36 C35 H35A 109.8 . . ?
O4 C35 H35B 109.8 . . ?
C36 C35 H35B 109.8 . . ?
H35A C35 H35B 108.2 . . ?
O3 C36 C35 106.7(4) . . ?
O3 C36 H36A 110.4 . . ?
C35 C36 H36A 110.4 . . ?
O3 C36 H36B 110.4 . . ?
C35 C36 H36B 110.4 . . ?
H36A C36 H36B 108.6 . . ?
C42 C37 C38 121.2(4) . . ?
C42 C37 Te2 122.1(3) . . ?
C38 C37 Te2 116.7(3) . . ?
C39 C38 C37 119.2(4) . . ?
C39 C38 H38 120.4 . . ?
C37 C38 H38 120.4 . . ?
O8 C39 C38 125.9(4) . . ?
O8 C39 C40 113.7(3) . . ?
C38 C39 C40 120.4(4) . . ?
O12 C40 C41 126.1(4) . . ?
O12 C40 C39 114.4(3) . . ?
C41 C40 C39 119.5(4) . . ?
C40 C41 C42 119.5(4) . . ?
C40 C41 H41 120.3 . . ?
C42 C41 H41 120.3 . . ?
C37 C42 C41 120.2(4) . . ?
C37 C42 H42 119.9 . . ?
C41 C42 H42 119.9 . . ?
O8 C43 C44 104.2(4) . . ?
O8 C43 H43A 110.9 . . ?
C44 C43 H43A 110.9 . . ?
O8 C43 H43B 110.9 . . ?
C44 C43 H43B 110.9 . . ?
H43A C43 H43B 108.9 . . ?
O9 C44 C43 107.3(3) . . ?
O9 C44 H44A 110.2 . . ?
C43 C44 H44A 110.2 . . ?
O9 C44 H44B 110.2 . . ?
C43 C44 H44B 110.2 . . ?
H44A C44 H44B 108.5 . . ?
O9 C45 C46 114.1(4) . . ?
O9 C45 H45A 108.7 . . ?
C46 C45 H45A 108.7 . . ?
O9 C45 H45B 108.7 . . ?
C46 C45 H45B 108.7 . . ?
H45A C45 H45B 107.6 . . ?
O10 C46 C45 109.5(4) . . ?
O10 C46 H46A 109.8 . . ?
C45 C46 H46A 109.8 . . ?
O10 C46 H46B 109.8 . . ?
C45 C46 H46B 109.8 . . ?
H46A C46 H46B 108.2 . . ?
O10 C47 C48 108.4(4) . . ?
O10 C47 H47A 110.0 . . ?
C48 C47 H47A 110.0 . . ?
O10 C47 H47B 110.0 . . ?
C48 C47 H47B 110.0 . . ?
H47A C47 H47B 108.4 . . ?
O11 C48 C47 113.8(4) . . ?
O11 C48 H48A 108.8 . . ?
C47 C48 H48A 108.8 . . ?
O11 C48 H48B 108.8 . . ?
C47 C48 H48B 108.8 . . ?
H48A C48 H48B 107.7 . . ?
O11 C49 C50 106.8(3) . . ?
O11 C49 H49A 110.4 . . ?
C50 C49 H49A 110.4 . . ?
O11 C49 H49B 110.4 . . ?
C50 C49 H49B 110.4 . . ?
H49A C49 H49B 108.6 . . ?
O12 C50 C49 105.0(4) . . ?
O12 C50 H50A 110.7 . . ?
C49 C50 H50A 110.7 . . ?
O12 C50 H50B 110.7 . . ?
C49 C50 H50B 110.7 . . ?
H50A C50 H50B 108.8 . . ?
F11 C51 C56 120.0(5) . . ?
F11 C51 C52 119.4(5) . . ?
C56 C51 C52 120.6(5) . . ?
F12 C52 C51 121.2(6) . . ?
F12 C52 C53 119.4(5) . . ?
C51 C52 C53 119.3(5) . . ?
F13 C53 C54 119.8(5) . . ?
F13 C53 C52 119.4(5) . . ?
C54 C53 C52 120.8(5) . . ?
F14 C54 C53 119.5(5) . . ?
F14 C54 C55 121.5(5) . . ?
C53 C54 C55 119.0(5) . . ?
F15 C55 C56 120.3(5) . . ?
F15 C55 C54 118.3(5) . . ?
C56 C55 C54 121.4(5) . . ?
C51 C56 C55 118.9(5) . . ?
C51 C56 N12 120.1(4) . . ?
C55 C56 N12 121.0(4) . . ?
N12 C57 C58 102.8(4) . . ?
N12 C57 Te03 123.5(3) . . ?
C58 C57 Te03 133.7(3) . . ?
N14 C58 C57 109.2(4) . . ?
N14 C58 C59 120.3(4) . . ?
C57 C58 C59 130.4(4) . . ?
C64 C59 C60 119.0(4) . . ?
C64 C59 C58 118.8(4) . . ?
C60 C59 C58 122.1(4) . . ?
C61 C60 C59 121.4(4) . . ?
C61 C60 H60 119.3 . . ?
C59 C60 H60 119.3 . . ?
C62 C61 C60 119.4(4) . . ?
C62 C61 C65 119.1(4) . . ?
C60 C61 C65 121.4(4) . . ?
C63 C62 C61 118.5(4) . . ?
C63 C62 H62 120.8 . . ?
C61 C62 H62 120.8 . . ?
C62 C63 C64 122.5(4) . . ?
C62 C63 N8 118.9(4) . . ?
C64 C63 N8 118.6(4) . . ?
C59 C64 C63 119.1(4) . . ?
C59 C64 H64 120.4 . . ?
C63 C64 H64 120.4 . . ?
N9 C65 C66 109.1(4) . . ?
N9 C65 C61 121.3(4) . . ?
C66 C65 C61 129.6(4) . . ?
N11 C66 C65 102.1(4) . . ?
N11 C66 Te04 124.3(3) . . ?
C65 C66 Te04 133.4(3) . . ?
C68 C67 C72 119.2(4) . . ?
C68 C67 N11 121.0(4) . . ?
C72 C67 N11 119.8(4) . . ?
F16 C68 C67 119.6(4) . . ?
F16 C68 C69 119.3(5) . . ?
C67 C68 C69 121.1(5) . . ?
F17 C69 C70 119.7(5) . . ?
F17 C69 C68 120.3(6) . . ?
C70 C69 C68 120.0(5) . . ?
F18 C70 C71 120.2(5) . . ?
F18 C70 C69 119.9(5) . . ?
C71 C70 C69 119.9(5) . . ?
F19 C71 C72 119.8(5) . . ?
F19 C71 C70 120.3(5) . . ?
C72 C71 C70 119.8(5) . . ?
F20 C72 C71 119.2(5) . . ?
F20 C72 C67 120.9(4) . . ?
C71 C72 C67 119.9(5) . . ?
C74 C73 C78 119.4(5) . . ?
C74 C73 Te03 119.9(4) . . ?
C78 C73 Te03 120.7(3) . . ?
C73 C74 C75 120.8(5) . . ?
C73 C74 H74 119.6 . . ?
C75 C74 H74 119.6 . . ?
C76 C75 C74 120.3(5) . . ?
C76 C75 H75 119.9 . . ?
C74 C75 H75 119.9 . . ?
O21 C76 C75 126.1(4) . . ?
O21 C76 C77 114.2(5) . . ?
C75 C76 C77 119.7(5) . . ?
C78 C77 O22 126.2(4) . . ?
C78 C77 C76 119.7(4) . . ?
O22 C77 C76 114.1(4) . . ?
C77 C78 C73 120.2(4) . . ?
C77 C78 H78 119.9 . . ?
C73 C78 H78 119.9 . . ?
O21 C79 C80 107.1(5) . . ?
O21 C79 H79A 110.3 . . ?
C80 C79 H79A 110.3 . . ?
O21 C79 H79B 110.3 . . ?
C80 C79 H79B 110.3 . . ?
H79A C79 H79B 108.6 . . ?
O20 C80 C79 110.3(4) . . ?
O20 C80 H80A 109.6 . . ?
C79 C80 H80A 109.6 . . ?
O20 C80 H80B 109.6 . . ?
C79 C80 H80B 109.6 . . ?
H80A C80 H80B 108.1 . . ?
O20 C81 C82 111.2(5) . . ?
O20 C81 H81A 109.4 . . ?
C82 C81 H81A 109.4 . . ?
O20 C81 H81B 109.4 . . ?
C82 C81 H81B 109.4 . . ?
H81A C81 H81B 108.0 . . ?
O19 C82 C81 108.3(6) . . ?
O19 C82 H82A 110.0 . . ?
C81 C82 H82A 110.0 . . ?
O19 C82 H82B 110.0 . . ?
C81 C82 H82B 110.0 . . ?
H82A C82 H82B 108.4 . . ?
O19 C83 C84 108.9(5) . . ?
O19 C83 H83A 109.9 . . ?
C84 C83 H83A 109.9 . . ?
O19 C83 H83B 109.9 . . ?
C84 C83 H83B 109.9 . . ?
H83A C83 H83B 108.3 . . ?
O18 C84 C83 114.0(5) . . ?
O18 C84 H84A 108.8 . . ?
C83 C84 H84A 108.8 . . ?
O18 C84 H84B 108.8 . . ?
C83 C84 H84B 108.8 . . ?
H84A C84 H84B 107.6 . . ?
O18 C85 C86 108.7(4) . . ?
O18 C85 H85A 110.0 . . ?
C86 C85 H85A 110.0 . . ?
O18 C85 H85B 110.0 . . ?
C86 C85 H85B 110.0 . . ?
H85A C85 H85B 108.3 . . ?
O22 C86 C85 105.5(4) . . ?
O22 C86 H86A 110.6 . . ?
C85 C86 H86A 110.6 . . ?
O22 C86 H86B 110.6 . . ?
C85 C86 H86B 110.6 . . ?
H86A C86 H86B 108.8 . . ?
C92 C87 C88 120.3(4) . . ?
C92 C87 Te04 122.6(3) . . ?
C88 C87 Te04 117.1(3) . . ?
C87 C88 C89 119.4(4) . . ?
C87 C88 H88 120.3 . . ?
C89 C88 H88 120.3 . . ?
O17 C89 C88 124.6(5) . . ?
O17 C89 C90 114.6(5) . . ?
C88 C89 C90 120.7(4) . . ?
O13 C90 C91 125.2(5) . . ?
O13 C90 C89 115.0(4) . . ?
C91 C90 C89 119.8(5) . . ?
C90 C91 C92 119.7(5) . . ?
C90 C91 H91 120.2 . . ?
C92 C91 H91 120.2 . . ?
C87 C92 C91 120.1(4) . . ?
C87 C92 H92 119.9 . . ?
C91 C92 H92 119.9 . . ?
O13 C93 C94 106.5(5) . . ?
O13 C93 H93A 110.4 . . ?
C94 C93 H93A 110.4 . . ?
O13 C93 H93B 110.4 . . ?
C94 C93 H93B 110.4 . . ?
H93A C93 H93B 108.6 . . ?
O14 C94 C93 107.4(4) . . ?
O14 C94 H94A 110.2 . . ?
C93 C94 H94A 110.2 . . ?
O14 C94 H94B 110.2 . . ?
C93 C94 H94B 110.2 . . ?
H94A C94 H94B 108.5 . . ?
O14 C95 C96 112.0(5) . . ?
O14 C95 H95A 109.2 . . ?
C96 C95 H95A 109.2 . . ?
O14 C95 H95B 109.2 . . ?
C96 C95 H95B 109.2 . . ?
H95A C95 H95B 107.9 . . ?
O15 C96 C95 108.1(5) . . ?
O15 C96 H96A 110.1 . . ?
C95 C96 H96A 110.1 . . ?
O15 C96 H96B 110.1 . . ?
C95 C96 H96B 110.1 . . ?
H96A C96 H96B 108.4 . . ?
O15 C97 C98 109.2(5) . . ?
O15 C97 H97A 109.8 . . ?
C98 C97 H97A 109.8 . . ?
O15 C97 H97B 109.8 . . ?
C98 C97 H97B 109.8 . . ?
H97A C97 H97B 108.3 . . ?
O16 C98 C97 113.6(5) . . ?
O16 C98 H98A 108.8 . . ?
C97 C98 H98A 108.8 . . ?
O16 C98 H98B 108.8 . . ?
C97 C98 H98B 108.8 . . ?
H98A C98 H98B 107.7 . . ?
O16 C99 C100 108.6(5) . . ?
O16 C99 H99A 110.0 . . ?
C100 C99 H99A 110.0 . . ?
O16 C99 H99B 110.0 . . ?
C100 C99 H99B 110.0 . . ?
H99A C99 H99B 108.4 . . ?
O17 C100 C99 104.1(5) . . ?
O17 C100 H10A 110.9 . . ?
C99 C100 H10A 110.9 . . ?
O17 C100 H10B 110.9 . . ?
C99 C100 H10B 110.9 . . ?
H10A C100 H10B 108.9 . . ?
Cl8 C107 Cl9 112.8(7) . . ?
Cl8 C107 Cl20 108.3(6) . . ?
Cl9 C107 Cl20 111.3(5) . . ?
Cl8 C107 H107 108.1 . . ?
Cl9 C107 H107 108.1 . . ?
Cl20 C107 H107 108.1 . . ?
Cl4 C102 Cl19 107.0(7) . . ?
Cl4 C102 Cl3 118.0(9) . . ?
Cl19 C102 Cl3 113.8(9) . . ?
Cl4 C102 H102 105.7 . . ?
Cl19 C102 H102 105.7 . . ?
Cl3 C102 H102 105.7 . . ?
Cl12 C108 Cl16 110.7(4) . . ?
Cl12 C108 Cl15 111.4(4) . . ?
Cl16 C108 Cl15 111.1(3) . . ?
Cl12 C108 H108 107.8 . . ?
Cl16 C108 H108 107.8 . . ?
Cl15 C108 H108 107.8 . . ?
Cl10 C104 Cl5 111.0(3) . . ?
Cl10 C104 Cl6 110.9(3) . . ?
Cl5 C104 Cl6 110.6(3) . . ?
Cl10 C104 H104 108.1 . . ?
Cl5 C104 H104 108.1 . . ?
Cl6 C104 H104 108.1 . . ?
Cl17 C103 Cl18 109.2(4) . . ?
Cl17 C103 Cl7 108.6(4) . . ?
Cl18 C103 Cl7 110.7(4) . . ?
Cl17 C103 H103 109.4 . . ?
Cl18 C103 H103 109.4 . . ?
Cl7 C103 H103 109.4 . . ?
Cl2 C101 Cl1 110.4(5) . . ?
Cl2 C101 Cl21 108.8(4) . . ?
Cl1 C101 Cl21 113.8(4) . . ?
Cl2 C101 H101 107.9 . . ?
Cl1 C101 H101 107.9 . . ?
Cl21 C101 H101 107.9 . . ?
Cl14 C105 Cl11 110.6(3) . . ?
Cl14 C105 Cl13 108.3(4) . . ?
Cl11 C105 Cl13 109.9(3) . . ?
Cl14 C105 H105 109.3 . . ?
Cl11 C105 H105 109.3 . . ?
Cl13 C105 H105 109.3 . . ?
C16 N1 N2 111.1(4) . . ?
C16 N1 C17 129.6(4) . . ?
N2 N1 C17 118.9(4) . . ?
N3 N2 N1 107.1(4) . . ?
N2 N3 C15 109.6(4) . . ?
O2 N4 O1 123.5(5) . . ?
O2 N4 C11 118.0(5) . . ?
O1 N4 C11 118.4(5) . . ?
N6 N5 C8 109.0(4) . . ?
N5 N6 N7 107.0(4) . . ?
C7 N7 N6 111.6(4) . . ?
C7 N7 C1 129.2(4) . . ?
N6 N7 C1 119.2(4) . . ?
O23 N8 O24 124.2(5) . . ?
O23 N8 C63 118.0(5) . . ?
O24 N8 C63 117.8(5) . . ?
N10 N9 C65 109.4(4) . . ?
N9 N10 N11 107.1(4) . . ?
N10 N11 C66 112.1(4) . . ?
N10 N11 C67 120.5(4) . . ?
C66 N11 C67 127.4(4) . . ?
N13 N12 C57 112.5(4) . . ?
N13 N12 C56 120.0(4) . . ?
C57 N12 C56 127.5(4) . . ?
N12 N13 N14 106.3(4) . . ?
N13 N14 C58 109.2(4) . . ?
H15A N15 H15B 111.2 . . ?
H15A N15 H15C 105.7 . . ?
H15B N15 H15C 108.4 . . ?
H15A N15 H15D 111.3 . . ?
H15B N15 H15D 111.7 . . ?
H15C N15 H15D 108.2 . . ?
H16A N16 H16B 108.6 . . ?
H16A N16 H16C 123.2 . . ?
H16B N16 H16C 108.8 . . ?
H16A N16 H16D 106.8 . . ?
H16B N16 H16D 103.1 . . ?
H16C N16 H16D 104.5 . . ?
C26 O3 C36 118.3(3) . . ?
C35 O4 C34 114.0(4) . . ?
C33 O5 C32 111.2(4) . . ?
C30 O6 C31 114.7(4) . . ?
C25 O7 C29 118.2(3) . . ?
C39 O8 C43 119.7(3) . . ?
C44 O9 C45 112.9(3) . . ?
C47 O10 C46 111.1(4) . . ?
C49 O11 C48 113.5(3) . . ?
C40 O12 C50 117.9(3) . . ?
C90 O13 C93 118.4(4) . . ?
C95 O14 C94 113.6(4) . . ?
C97 O15 C96 111.7(5) . . ?
C99 O16 C98 113.6(5) . . ?
C89 O17 C100 117.8(4) . . ?
C85 O18 C84 113.1(4) . . ?
C83 O19 C82 112.2(5) . . ?
C81 O20 C80 114.8(5) . . ?
C76 O21 C79 118.1(4) . . ?
C77 O22 C86 118.2(4) . . ?
C23 Te1 C7 90.44(16) . . ?
C16 Te2 C37 92.60(15) . . ?
C73 Te03 C57 93.11(17) . . ?
C66 Te04 C87 93.57(18) . . ?
Cl22 C106 Cl23 111.3(8) . . ?
Cl22 C106 Cl24 111.3(8) . . ?
Cl23 C106 Cl24 107.4(8) . . ?
Cl22 C106 H106 108.9 . . ?
Cl23 C106 H106 108.9 . . ?
Cl24 C106 H106 108.9 . . ?

loop_
_geom_bond_atom_site_label_1
_geom_bond_atom_site_label_2
_geom_bond_distance
_geom_bond_site_symmetry_2
_geom_bond_publ_flag
C1 C2 1.364(9) . ?
C1 C6 1.386(8) . ?
C1 N7 1.414(7) . ?
C2 F6 1.325(7) . ?
C2 C3 1.388(9) . ?
C3 F7 1.351(10) . ?
C3 C4 1.391(13) . ?
C4 F8 1.332(9) . ?
C4 C5 1.352(14) . ?
C5 F9 1.341(9) . ?
C5 C6 1.399(10) . ?
C6 F10 1.336(8) . ?
C7 N7 1.371(6) . ?
C7 C8 1.369(7) . ?
C7 Te1 2.140(4) . ?
C8 N5 1.378(6) . ?
C8 C9 1.474(7) . ?
C9 C10 1.405(7) . ?
C9 C14 1.405(7) . ?
C10 C11 1.385(8) . ?
C10 H10 0.9500 . ?
C11 C12 1.377(8) . ?
C11 N4 1.473(7) . ?
C12 C13 1.395(7) . ?
C12 H12 0.9500 . ?
C13 C14 1.393(7) . ?
C13 C15 1.464(7) . ?
C14 H14 0.9500 . ?
C15 N3 1.381(6) . ?
C15 C16 1.375(7) . ?
C16 N1 1.367(6) . ?
C16 Te2 2.115(4) . ?
C17 C22 1.386(7) . ?
C17 C18 1.384(8) . ?
C17 N1 1.418(7) . ?
C18 F5 1.333(6) . ?
C18 C19 1.390(9) . ?
C19 F4 1.332(8) . ?
C19 C20 1.366(10) . ?
C20 F3 1.334(8) . ?
C20 C21 1.368(10) . ?
C21 F2 1.334(7) . ?
C21 C22 1.388(9) . ?
C22 F1 1.318(7) . ?
C23 C28 1.377(6) . ?
C23 C24 1.402(6) . ?
C23 Te1 2.122(4) . ?
C24 C25 1.383(6) . ?
C24 H24 0.9500 . ?
C25 O7 1.373(5) . ?
C25 C26 1.405(6) . ?
C26 C27 1.385(6) . ?
C26 O3 1.365(5) . ?
C27 C28 1.406(6) . ?
C27 H27 0.9500 . ?
C28 H28 0.9500 . ?
C29 O7 1.431(5) . ?
C29 C30 1.502(6) . ?
C29 H29A 0.9900 . ?
C29 H29B 0.9900 . ?
C30 O6 1.412(6) . ?
C30 H30A 0.9900 . ?
C30 H30B 0.9900 . ?
C31 O6 1.428(6) . ?
C31 C32 1.512(8) . ?
C31 H31A 0.9900 . ?
C31 H31B 0.9900 . ?
C32 O5 1.412(7) . ?
C32 H32A 0.9900 . ?
C32 H32B 0.9900 . ?
C33 O5 1.418(7) . ?
C33 C34 1.527(8) . ?
C33 H33A 0.9900 . ?
C33 H33B 0.9900 . ?
C34 O4 1.434(6) . ?
C34 H34A 0.9900 . ?
C34 H34B 0.9900 . ?
C35 O4 1.422(6) . ?
C35 C36 1.489(6) . ?
C35 H35A 0.9900 . ?
C35 H35B 0.9900 . ?
C36 O3 1.439(5) . ?
C36 H36A 0.9900 . ?
C36 H36B 0.9900 . ?
C37 C42 1.370(6) . ?
C37 C38 1.393(5) . ?
C37 Te2 2.134(4) . ?
C38 C39 1.381(5) . ?
C38 H38 0.9500 . ?
C39 O8 1.361(5) . ?
C39 C40 1.419(6) . ?
C40 O12 1.355(5) . ?
C40 C41 1.386(6) . ?
C41 C42 1.407(6) . ?
C41 H41 0.9500 . ?
C42 H42 0.9500 . ?
C43 O8 1.423(5) . ?
C43 C44 1.509(6) . ?
C43 H43A 0.9900 . ?
C43 H43B 0.9900 . ?
C44 O9 1.423(5) . ?
C44 H44A 0.9900 . ?
C44 H44B 0.9900 . ?
C45 O9 1.429(5) . ?
C45 C46 1.507(7) . ?
C45 H45A 0.9900 . ?
C45 H45B 0.9900 . ?
C46 O10 1.416(6) . ?
C46 H46A 0.9900 . ?
C46 H46B 0.9900 . ?
C47 O10 1.435(6) . ?
C47 C48 1.506(8) . ?
C47 H47A 0.9900 . ?
C47 H47B 0.9900 . ?
C48 O11 1.437(6) . ?
C48 H48A 0.9900 . ?
C48 H48B 0.9900 . ?
C49 O11 1.432(5) . ?
C49 C50 1.513(6) . ?
C49 H49A 0.9900 . ?
C49 H49B 0.9900 . ?
C50 O12 1.421(5) . ?
C50 H50A 0.9900 . ?
C50 H50B 0.9900 . ?
C51 F11 1.324(6) . ?
C51 C56 1.381(7) . ?
C51 C52 1.380(8) . ?
C52 F12 1.313(7) . ?
C52 C53 1.375(9) . ?
C53 F13 1.328(6) . ?
C53 C54 1.373(8) . ?
C54 F14 1.330(6) . ?
C54 C55 1.379(8) . ?
C55 F15 1.331(6) . ?
C55 C56 1.369(7) . ?
C56 N12 1.428(6) . ?
C57 N12 1.363(6) . ?
C57 C58 1.382(6) . ?
C57 Te03 2.134(4) . ?
C58 N14 1.368(6) . ?
C58 C59 1.474(6) . ?
C59 C64 1.389(7) . ?
C59 C60 1.398(6) . ?
C60 C61 1.395(6) . ?
C60 H60 0.9500 . ?
C61 C62 1.397(6) . ?
C61 C65 1.463(6) . ?
C62 C63 1.385(7) . ?
C62 H62 0.9500 . ?
C63 C64 1.388(7) . ?
C63 N8 1.467(6) . ?
C64 H64 0.9500 . ?
C65 N9 1.367(6) . ?
C65 C66 1.399(6) . ?
C66 N11 1.371(5) . ?
C66 Te04 2.108(4) . ?
C67 C68 1.377(7) . ?
C67 C72 1.379(8) . ?
C67 N11 1.420(6) . ?
C68 F16 1.343(6) . ?
C68 C69 1.371(7) . ?
C69 F17 1.328(7) . ?
C69 C70 1.374(9) . ?
C70 F18 1.323(6) . ?
C70 C71 1.378(9) . ?
C71 F19 1.334(7) . ?
C71 C72 1.396(7) . ?
C72 F20 1.321(6) . ?
C73 C74 1.388(7) . ?
C73 C78 1.407(6) . ?
C73 Te03 2.116(5) . ?
C74 C75 1.388(8) . ?
C74 H74 0.9500 . ?
C75 C76 1.374(8) . ?
C75 H75 0.9500 . ?
C76 O21 1.366(7) . ?
C76 C77 1.424(6) . ?
C77 C78 1.379(7) . ?
C77 O22 1.356(6) . ?
C78 H78 0.9500 . ?
C79 O21 1.433(6) . ?
C79 C80 1.483(9) . ?
C79 H79A 0.9900 . ?
C79 H79B 0.9900 . ?
C80 O20 1.422(7) . ?
C80 H80A 0.9900 . ?
C80 H80B 0.9900 . ?
C81 O20 1.436(9) . ?
C81 C82 1.525(11) . ?
C81 H81A 0.9900 . ?
C81 H81B 0.9900 . ?
C82 O19 1.408(8) . ?
C82 H82A 0.9900 . ?
C82 H82B 0.9900 . ?
C83 O19 1.418(8) . ?
C83 C84 1.505(10) . ?
C83 H83A 0.9900 . ?
C83 H83B 0.9900 . ?
C84 O18 1.423(7) . ?
C84 H84A 0.9900 . ?
C84 H84B 0.9900 . ?
C85 O18 1.424(7) . ?
C85 C86 1.516(7) . ?
C85 H85A 0.9900 . ?
C85 H85B 0.9900 . ?
C86 O22 1.440(6) . ?
C86 H86A 0.9900 . ?
C86 H86B 0.9900 . ?
C87 C92 1.388(6) . ?
C87 C88 1.400(7) . ?
C87 Te04 2.135(4) . ?
C88 C89 1.381(8) . ?
C88 H88 0.9500 . ?
C89 O17 1.373(6) . ?
C89 C90 1.404(7) . ?
C90 O13 1.366(6) . ?
C90 C91 1.386(7) . ?
C91 C92 1.402(7) . ?
C91 H91 0.9500 . ?
C92 H92 0.9500 . ?
C93 O13 1.434(6) . ?
C93 C94 1.487(8) . ?
C93 H93A 0.9900 . ?
C93 H93B 0.9900 . ?
C94 O14 1.434(7) . ?
C94 H94A 0.9900 . ?
C94 H94B 0.9900 . ?
C95 O14 1.424(7) . ?
C95 C96 1.523(11) . ?
C95 H95A 0.9900 . ?
C95 H95B 0.9900 . ?
C96 O15 1.432(8) . ?
C96 H96A 0.9900 . ?
C96 H96B 0.9900 . ?
C97 O15 1.403(8) . ?
C97 C98 1.509(10) . ?
C97 H97A 0.9900 . ?
C97 H97B 0.9900 . ?
C98 O16 1.432(7) . ?
C98 H98A 0.9900 . ?
C98 H98B 0.9900 . ?
C99 O16 1.413(7) . ?
C99 C100 1.507(8) . ?
C99 H99A 0.9900 . ?
C99 H99B 0.9900 . ?
C100 O17 1.439(7) . ?
C100 H10A 0.9900 . ?
C100 H10B 0.9900 . ?
C107 Cl8 1.750(10) . ?
C107 Cl9 1.717(12) . ?
C107 Cl20 1.744(12) . ?
C107 H107 1.0000 . ?
C102 Cl4 1.813(15) . ?
C102 Cl19 1.806(13) . ?
C102 Cl3 1.590(18) . ?
C102 H102 1.0000 . ?
C108 Cl12 1.758(7) . ?
C108 Cl16 1.748(6) . ?
C108 Cl15 1.762(7) . ?
C108 H108 1.0000 . ?
C104 Cl10 1.763(6) . ?
C104 Cl5 1.749(5) . ?
C104 Cl6 1.744(5) . ?
C104 H104 1.0000 . ?
C103 Cl17 1.777(7) . ?
C103 Cl18 1.735(7) . ?
C103 Cl7 1.766(7) . ?
C103 H103 1.0000 . ?
C101 Cl2 1.656(7) . ?
C101 Cl1 1.732(7) . ?
C101 Cl21 1.737(7) . ?
C101 H101 1.0000 . ?
C105 Cl14 1.757(7) . ?
C105 Cl11 1.770(7) . ?
C105 Cl13 1.774(7) . ?
C105 H105 1.0000 . ?
N1 N2 1.361(6) . ?
N2 N3 1.294(7) . ?
N4 O2 1.208(7) . ?
N4 O1 1.206(7) . ?
N5 N6 1.287(7) . ?
N6 N7 1.370(6) . ?
N8 O23 1.218(7) . ?
N8 O24 1.218(7) . ?
N9 N10 1.302(6) . ?
N10 N11 1.353(6) . ?
N12 N13 1.350(6) . ?
N13 N14 1.318(6) . ?
N15 H15A 0.8762 . ?
N15 H15B 0.8803 . ?
N15 H15C 0.8880 . ?
N15 H15D 0.8864 . ?
N16 H16A 0.8627 . ?
N16 H16B 0.9160 . ?
N16 H16C 0.9589 . ?
N16 H16D 0.9084 . ?
Cl23 C106 1.770(17) . ?
Cl24 C106 1.727(12) . ?
Cl22 C106 1.714(13) . ?
C106 H106 1.0000 . ?

loop_
_geom_hbond_atom_site_label_D
_geom_hbond_atom_site_label_H
_geom_hbond_atom_site_label_A
_geom_hbond_distance_DH
_geom_hbond_distance_HA
_geom_hbond_distance_DA
_geom_hbond_angle_DHA
_geom_hbond_site_symmetry_A
N15 H15A O4 0.88 2.01 2.871(4) 165.3 .
N15 H15A O5 0.88 2.37 2.821(4) 112.1 .
N15 H15B O11 0.88 1.97 2.833(4) 165.4 .
N15 H15B O12 0.88 2.43 2.944(4) 117.5 .
N15 H15C O8 0.89 2.31 2.958(4) 130.0 .
N15 H15C O9 0.89 2.11 2.932(4) 153.5 .
N15 H15D O6 0.89 2.31 2.952(4) 128.8 .
N15 H15D O7 0.89 2.21 3.033(4) 154.3 .
N16 H16A O16 0.86 2.17 2.840(5) 134.2 1_455
N16 H16A O17 0.86 2.19 2.926(5) 143.5 1_455
N16 H16B O20 0.92 1.96 2.851(5) 164.7 1_455
N16 H16C O18 0.96 2.01 2.915(5) 155.7 1_455
N16 H16C O22 0.96 2.43 3.086(5) 125.3 1_455
N16 H16D O13 0.91 2.55 3.024(5) 113.0 1_455
N16 H16D O14 0.91 2.03 2.903(5) 161.9 1_455
N16 H16D O15 0.91 2.37 2.819(5) 110.3 1_455
